data_7705670
loop_
_publ_author_name
'Chen, Hanhan'
'Xiao, Zikang'
'Yan, Bing'
'Wu, Hechen'
'Ma, Pengtao'
'Wang, Jingping'
'Niu, Jingyang'

_publ_section_title
;
 H-shaped oxalate-bridging lanthanoid-incorporated arsenotungstates.
;
_journal_issue 44
_journal_name_full 'Dalton transactions (Cambridge, England : 2003)'
_journal_page_first 15731
_journal_page_last 15738
_journal_paper_doi 10.1039/d0dt02792h
_journal_volume 49
_journal_year 2020
_chemical_formula_moiety 'K17Na2H5, 2(Ce(As2W19O67H2O) 2(H2O) (C2O4)), 45(H2O)'
_chemical_formula_sum 'C2 H107 As4 Ce2 K17 Na2 O193 W38'
_chemical_formula_weight 11496.24
_space_group_crystal_system triclinic
_space_group_IT_number 2
_space_group_name_Hall '-P 1'
_space_group_name_H-M_alt 'P -1'
_atom_sites_solution_primary dual
_audit_creation_date 2020-10-05
_audit_creation_method
;
Olex2 1.2
(compiled 2018.05.29 svn.r3508 for OlexSys, GUI svn.r5506)
;
_audit_update_record
;
2020-10-05 deposited with the CCDC.	2020-10-12 downloaded from the CCDC.
;
_cell_angle_alpha 67.1430(10)
_cell_angle_beta 81.2010(10)
_cell_angle_gamma 79.8400(10)
_cell_formula_units_Z 1
_cell_length_a 12.3104(3)
_cell_length_b 18.5826(4)
_cell_length_c 22.8935(4)
_cell_measurement_reflns_used 9902
_cell_measurement_temperature 150(2)
_cell_measurement_theta_max 30.50
_cell_measurement_theta_min 2.23
_cell_volume 4729.56(18)
_computing_cell_refinement 'SAINT V8.38A (?, 2016)'
_computing_data_reduction 'SAINT V8.38A (?, 2016)'
_computing_molecular_graphics 'Olex2 (Dolomanov et al., 2009)'
_computing_publication_material 'Olex2 (Dolomanov et al., 2009)'
_computing_structure_refinement 'ShelXL (Sheldrick, 2015)'
_computing_structure_solution 'ShelXT (Sheldrick, 2015)'
_diffrn_ambient_temperature 150.0
_diffrn_measured_fraction_theta_full 0.997
_diffrn_measured_fraction_theta_max 0.997
_diffrn_measurement_device_type 'Bruker D8 VENTURE PHOTON II'
_diffrn_measurement_method '\f and \w scans'
_diffrn_radiation_monochromator 'Helios multilayer optic'
_diffrn_radiation_type MoK\a
_diffrn_radiation_wavelength 0.71073
_diffrn_reflns_av_R_equivalents 0.0551
_diffrn_reflns_av_unetI/netI 0.0486
_diffrn_reflns_Laue_measured_fraction_full 0.997
_diffrn_reflns_Laue_measured_fraction_max 0.997
_diffrn_reflns_limit_h_max 14
_diffrn_reflns_limit_h_min -14
_diffrn_reflns_limit_k_max 22
_diffrn_reflns_limit_k_min -22
_diffrn_reflns_limit_l_max 25
_diffrn_reflns_limit_l_min -27
_diffrn_reflns_number 68907
_diffrn_reflns_point_group_measured_fraction_full 0.997
_diffrn_reflns_point_group_measured_fraction_max 0.997
_diffrn_reflns_theta_full 25.100
_diffrn_reflns_theta_max 25.100
_diffrn_reflns_theta_min 2.278
_diffrn_source_type Microfocus
_diffrn_standards_number 0
_exptl_absorpt_coefficient_mu 24.659
_exptl_absorpt_correction_T_max 0.7461
_exptl_absorpt_correction_T_min 0.3107
_exptl_absorpt_correction_type multi-scan
_exptl_absorpt_process_details
;
SADABS-2016/2 (Bruker,2016/2) was used for absorption correction.
wR2(int) was 0.1453 before and 0.0733 after correction.
The Ratio of minimum to maximum transmission is 0.4164.
The \l/2 correction factor is Not present.
;
_exptl_crystal_colour yellow
_exptl_crystal_colour_primary yellow
_exptl_crystal_density_diffrn 3.999
_exptl_crystal_description block
_exptl_crystal_F_000 4961
_exptl_crystal_size_max 0.22
_exptl_crystal_size_mid 0.17
_exptl_crystal_size_min 0.08
_refine_diff_density_max 2.855
_refine_diff_density_min -1.945
_refine_diff_density_rms 0.317
_refine_ls_extinction_method none
_refine_ls_goodness_of_fit_ref 1.017
_refine_ls_hydrogen_treatment undef
_refine_ls_matrix_type full
_refine_ls_number_parameters 1062
_refine_ls_number_reflns 16820
_refine_ls_number_restraints 6
_refine_ls_restrained_S_all 1.019
_refine_ls_R_factor_all 0.0399
_refine_ls_R_factor_gt 0.0332
_refine_ls_shift/su_max 0.001
_refine_ls_shift/su_mean 0.000
_refine_ls_structure_factor_coef Fsqd
_refine_ls_weighting_details 'w=1/[\s^2^(Fo^2^)+(0.0296P)^2^+90.1835P] where P=(Fo^2^+2Fc^2^)/3'
_refine_ls_weighting_scheme calc
_refine_ls_wR_factor_gt 0.0807
_refine_ls_wR_factor_ref 0.0848
_reflns_Friedel_coverage 0.000
_reflns_number_gt 14761
_reflns_number_total 16820
_reflns_threshold_expression 'I > 2\s(I)'
_cod_data_source_file d0dt02792h2.cif
_cod_data_source_block 2018537
_cod_depositor_comments 'Adding full bibliography for 7705668--7705670.cif.'
_cod_database_code 7705670
_shelx_shelxl_version_number 2018/3
_shelx_space_group_comment
;
The symmetry employed for this shelxl refinement is uniquely defined
by the following loop, which should always be used as a source of
symmetry information in preference to the above space-group names.
They are only intended as comments.
;
_shelx_estimated_absorpt_t_max 0.243
_shelx_estimated_absorpt_t_min 0.074
_diffrn_source_source 'Incoatc Ius 3.0 '
_olex2_refinement_description
;
1. Uiso/Uaniso restraints and constraints
Uanis(O17W) \\sim Ueq: with sigma of 0.005 and sigma for terminal atoms of 0.01
2. Others
 Fixed Sof: K8(0.75) K9(0.75) O18W(0.6) O28W(0.4) O23W(0.5) Na1(0.6) Na2(0.4)
 O30W(0.6) O24W(0.5) O29W(0.4) O31W(0.5)
;
_olex2_submission_special_instructions 'No special instructions were received'

loop_
_space_group_symop_operation_xyz
'x, y, z'
'-x, -y, -z'

loop_
_atom_site_label
_atom_site_type_symbol
_atom_site_fract_x
_atom_site_fract_y
_atom_site_fract_z
_atom_site_U_iso_or_equiv
_atom_site_adp_type
_atom_site_occupancy
_atom_site_site_symmetry_order
_atom_site_calc_flag
_atom_site_refinement_flags_posn
_atom_site_refinement_flags_adp
_atom_site_refinement_flags_occupancy
_atom_site_disorder_assembly
_atom_site_disorder_group
W1 W 0.09936(3) 0.18301(2) 0.80503(2) 0.01288(10) Uani 1 1 d . . . . .
W2 W 0.38814(3) 0.13088(3) 0.85055(2) 0.01457(10) Uani 1 1 d . . . . .
W3 W 0.16243(3) 0.18057(2) 0.96016(2) 0.01236(9) Uani 1 1 d . . . . .
W4 W 0.04664(3) 0.37332(3) 0.92239(2) 0.01238(10) Uani 1 1 d . . . . .
W5 W -0.02018(3) 0.37334(2) 0.77331(2) 0.01239(10) Uani 1 1 d . . . . .
W6 W 0.18388(4) 0.33171(3) 0.67213(2) 0.01410(10) Uani 1 1 d . . . . .
W7 W 0.46924(3) 0.28179(3) 0.71457(2) 0.01353(10) Uani 1 1 d . . . . .
W8 W 0.53675(3) 0.26275(3) 0.85722(2) 0.01244(10) Uani 1 1 d . . . . .
W9 W 0.30648(3) 0.31439(3) 0.96627(2) 0.01176(9) Uani 1 1 d . . . . .
W10 W 0.43520(3) 0.47235(2) 0.83165(2) 0.01150(9) Uani 1 1 d . . . . .
W11 W 0.43269(4) 0.64218(3) 0.87848(2) 0.01488(10) Uani 1 1 d . . . . .
W12 W 0.66790(4) 0.59161(3) 0.77112(2) 0.01537(10) Uani 1 1 d . . . . .
W13 W 0.61427(4) 0.64311(3) 0.61888(2) 0.01410(10) Uani 1 1 d . . . . .
W14 W 0.35720(4) 0.76056(3) 0.55509(2) 0.01532(10) Uani 1 1 d . . . . .
W15 W 0.15044(4) 0.80752(3) 0.65193(2) 0.01753(10) Uani 1 1 d . . . . .
W16 W 0.19112(4) 0.73719(3) 0.81915(2) 0.01557(10) Uani 1 1 d . . . . .
W17 W 0.41825(4) 0.83341(3) 0.78293(2) 0.02057(11) Uani 1 1 d . . . . .
W18 W 0.64550(4) 0.78365(3) 0.67416(2) 0.01895(11) Uani 1 1 d . . . . .
W19 W 0.38233(4) 0.90136(3) 0.61012(2) 0.02067(11) Uani 1 1 d . . . . .
Ce1 Ce 0.36189(5) 0.51841(4) 0.62787(3) 0.01537(13) Uani 1 1 d . . . . .
As1 As 0.25631(8) 0.34457(6) 0.80883(5) 0.0093(2) Uani 1 1 d . . . . .
As2 As 0.38819(9) 0.67996(6) 0.71709(5) 0.0121(2) Uani 1 1 d . . . . .
K1 K 0.7086(3) 0.7311(3) 0.84607(17) 0.0636(13) Uani 1 1 d . . . . .
K2 K 0.1706(2) 0.53493(15) 0.93339(12) 0.0222(5) Uani 1 1 d . . . . .
K3 K -0.3454(2) 0.42647(15) 0.71013(12) 0.0222(5) Uani 1 1 d . . . . .
K4 K 0.9829(2) 0.60488(16) 0.78585(13) 0.0268(6) Uani 1 1 d . . . . .
K5 K -0.1775(2) 0.25660(17) 1.02073(13) 0.0273(6) Uani 1 1 d . . . . .
K6 K 0.4118(2) 0.28299(17) 0.55745(12) 0.0272(6) Uani 1 1 d . . . . .
K7 K 0.0817(3) 0.6808(3) 0.5683(2) 0.0625(11) Uani 1 1 d . . . . .
K8 K -0.2399(3) 0.0295(2) 1.15056(18) 0.0261(8) Uani 0.75 1 d . . P . .
K9 K 0.5491(3) -0.0971(2) 0.9713(2) 0.0366(10) Uani 0.75 1 d . . P . .
O1 O 0.0483(6) 0.0969(5) 0.8177(4) 0.0212(18) Uani 1 1 d . . . . .
O2 O 0.4273(7) 0.0310(5) 0.8760(4) 0.0234(18) Uani 1 1 d . . . . .
O3 O 0.1320(6) 0.0949(4) 1.0221(4) 0.0192(17) Uani 1 1 d . . . . .
O4 O -0.0691(6) 0.3981(5) 0.9674(4) 0.0209(18) Uani 1 1 d . . . . .
O5 O 0.0314(6) 0.4639(4) 0.7498(3) 0.0162(16) Uani 1 1 d . . . . .
O6 O 0.1833(7) 0.3318(5) 0.5965(4) 0.0255(19) Uani 1 1 d . . . . .
O7 O 0.5596(6) 0.2669(5) 0.6539(4) 0.0213(18) Uani 1 1 d . . . . .
O8 O 0.6628(6) 0.2456(5) 0.8872(4) 0.0213(18) Uani 1 1 d . . . . .
O9 O 0.3637(6) 0.3184(5) 1.0288(4) 0.0198(17) Uani 1 1 d . . . . .
O10 O 0.3633(6) 0.4999(4) 0.7659(3) 0.0175(17) Uani 1 1 d . . . . .
O11 O 0.4673(7) 0.5912(5) 0.9555(4) 0.0240(19) Uani 1 1 d . . . . .
O12 O 0.7759(6) 0.5359(5) 0.8137(4) 0.0216(18) Uani 1 1 d . . . . .
O13 O 0.7030(6) 0.6250(5) 0.5584(4) 0.0215(18) Uani 1 1 d . . . . .
O14 O 0.3655(7) 0.7776(5) 0.4749(4) 0.0249(19) Uani 1 1 d . . . . .
O15 O 0.0215(7) 0.8606(5) 0.6360(4) 0.029(2) Uani 1 1 d . . . . .
O16 O 0.0733(7) 0.7598(5) 0.8644(4) 0.0243(19) Uani 1 1 d . . . . .
O17 O 0.4494(8) 0.9087(5) 0.8019(4) 0.034(2) Uani 1 1 d . . . . .
O18 O 0.7487(7) 0.8427(5) 0.6585(4) 0.029(2) Uani 1 1 d . . . . .
O19 O 0.4036(7) 0.9991(5) 0.5736(4) 0.030(2) Uani 1 1 d . . . . .
O20 O 0.3408(6) 0.7687(5) 0.6537(4) 0.0203(17) Uani 1 1 d . . . . .
O21 O 0.3725(6) 0.2706(4) 0.8113(3) 0.0125(15) Uani 1 1 d . . . . .
O22 O 0.2304(7) 0.9077(5) 0.6212(4) 0.0245(19) Uani 1 1 d . . . . .
O23 O 0.3699(6) 0.7207(4) 0.7784(3) 0.0139(16) Uani 1 1 d . . . . .
O24 O 0.5125(6) 0.1566(4) 0.8815(4) 0.0170(16) Uani 1 1 d . . . . .
O25 O 0.2800(6) 0.6738(4) 0.8935(3) 0.0161(16) Uani 1 1 d . . . . .
O26 O 0.1597(6) 0.3065(4) 0.7794(3) 0.0142(16) Uani 1 1 d . . . . .
O27 O 0.0292(6) 0.3643(4) 0.6902(3) 0.0133(15) Uani 1 1 d . . . . .
O28 O 0.4639(7) 0.7439(5) 0.8625(4) 0.0216(18) Uani 1 1 d . . . . .
O29 O -0.0170(6) 0.3488(4) 0.8622(3) 0.0142(16) Uani 1 1 d . . . . .
O30 O 0.4681(6) 0.1636(4) 0.7695(4) 0.0170(16) Uani 1 1 d . . . . .
O31 O 0.1383(6) 0.2197(4) 0.7182(3) 0.0153(16) Uani 1 1 d . . . . .
O32 O 0.2566(6) 0.1396(4) 0.8172(4) 0.0165(16) Uani 1 1 d . . . . .
O33 O 0.3906(6) 0.5591(4) 0.8576(3) 0.0147(16) Uani 1 1 d . . . . .
O34 O 0.5833(6) 0.2694(4) 0.7730(4) 0.0156(16) Uani 1 1 d . . . . .
O35 O -0.1595(6) 0.3977(5) 0.7652(4) 0.0209(18) Uani 1 1 d . . . . .
O36 O 0.5350(6) 0.6831(4) 0.6994(3) 0.0159(16) Uani 1 1 d . . . . .
O37 O 0.0848(6) 0.4634(5) 0.8684(3) 0.0173(17) Uani 1 1 d . . . . .
O38 O 0.3794(7) 0.8870(4) 0.7001(4) 0.0241(19) Uani 1 1 d . . . . .
O39 O 0.1274(6) 0.7091(4) 0.6803(4) 0.0193(17) Uani 1 1 d . . . . .
O40 O 0.0510(6) 0.2521(4) 0.9767(3) 0.0152(16) Uani 1 1 d . . . . .
O41 O 0.5380(6) 0.8530(5) 0.6252(4) 0.0213(18) Uani 1 1 d . . . . .
O42 O 0.5243(6) 0.5697(4) 0.6444(4) 0.0168(16) Uani 1 1 d . . . . .
O43 O 0.5624(7) 0.8002(5) 0.7472(4) 0.0204(18) Uani 1 1 d . . . . .
O44 O 0.2080(6) 0.3039(4) 0.8919(3) 0.0124(15) Uani 1 1 d . . . . .
O45 O 0.1599(6) 0.3633(4) 0.9789(3) 0.0138(16) Uani 1 1 d . . . . .
O46 O 0.5728(6) 0.6230(5) 0.8329(3) 0.0169(16) Uani 1 1 d . . . . .
O47 O 0.5128(6) 0.7251(5) 0.5693(3) 0.0186(17) Uani 1 1 d . . . . .
O48 O 0.2579(6) 0.2137(4) 1.0056(4) 0.0180(17) Uani 1 1 d . . . . .
O49 O 0.6953(6) 0.7326(5) 0.6167(4) 0.0199(17) Uani 1 1 d . . . . .
O50 O 0.0990(6) 0.1752(4) 0.8937(3) 0.0151(16) Uani 1 1 d . . . . .
O51 O 0.3233(6) 0.6634(4) 0.5938(3) 0.0181(17) Uani 1 1 d . . . . .
O52 O 0.3026(6) 0.1451(4) 0.9232(4) 0.0156(16) Uani 1 1 d . . . . .
O53 O 0.2296(6) 0.4224(5) 0.6598(4) 0.0200(17) Uani 1 1 d . . . . .
O54 O 0.1616(7) 0.8076(5) 0.7352(4) 0.0221(18) Uani 1 1 d . . . . .
O55 O 0.2753(7) 0.8253(5) 0.8202(4) 0.0213(18) Uani 1 1 d . . . . .
O56 O 0.2067(6) 0.8094(5) 0.5668(4) 0.0197(17) Uani 1 1 d . . . . .
O57 O 0.7066(6) 0.5822(4) 0.6906(3) 0.0139(16) Uani 1 1 d . . . . .
O58 O 0.3975(7) 0.8702(4) 0.5418(4) 0.0205(17) Uani 1 1 d . . . . .
O59 O 0.7223(6) 0.6893(5) 0.7393(4) 0.0207(18) Uani 1 1 d . . . . .
O60 O 0.3332(6) 0.2760(4) 0.6899(4) 0.0167(16) Uani 1 1 d . . . . .
O61 O -0.0283(6) 0.2529(4) 0.8002(3) 0.0143(16) Uani 1 1 d . . . . .
O62 O 0.4349(6) 0.2689(4) 0.9280(3) 0.0132(15) Uani 1 1 d . . . . .
O63 O 0.4507(6) 0.3867(4) 0.6940(4) 0.0159(16) Uani 1 1 d . . . . .
O64 O 0.5679(6) 0.5162(4) 0.7889(3) 0.0138(15) Uani 1 1 d . . . . .
O65 O 0.3363(6) 0.4117(4) 0.8975(3) 0.0134(15) Uani 1 1 d . . . . .
O66 O 0.5100(6) 0.3745(4) 0.8265(3) 0.0133(15) Uani 1 1 d . . . . .
O67 O 0.1665(6) 0.6525(4) 0.8110(4) 0.0191(17) Uani 1 1 d . . . . .
O68 O 0.4730(7) 0.5813(5) 0.5224(4) 0.0262(19) Uani 1 1 d . . . . .
O69 O 0.5767(7) 0.5661(5) 0.4377(4) 0.0241(19) Uani 1 1 d . . . . .
C1 C 0.5140(9) 0.5417(7) 0.4896(6) 0.021(3) Uani 1 1 d . . . . .
O1W O 0.5398(6) 0.4329(5) 0.9173(4) 0.0241(19) Uani 1 1 d . . . . .
O2W O 0.1818(6) 0.5623(5) 0.6788(4) 0.0229(18) Uani 1 1 d . . . . .
O3W O 0.2287(7) 0.5647(5) 0.5398(4) 0.031(2) Uani 1 1 d . . . . .
O4W O -0.1363(7) 0.1748(5) 0.9397(4) 0.028(2) Uiso 1 1 d . . . . .
O5W O -0.2546(7) 0.3663(5) 0.9062(4) 0.030(2) Uiso 1 1 d . . . . .
O6W O -0.3943(9) 0.2081(6) 1.0326(5) 0.045(3) Uiso 1 1 d . . . . .
O7W O -0.0916(13) 0.7940(9) 0.5669(8) 0.090(5) Uiso 1 1 d . . . . .
O8W O 0.9335(12) 0.6275(8) 0.9030(7) 0.079(4) Uiso 1 1 d . . . . .
O9W O 0.2776(8) 0.4729(6) 1.0419(5) 0.040(2) Uiso 1 1 d . . . . .
O10W O 0.3257(11) 0.1629(8) 0.5199(7) 0.075(4) Uiso 1 1 d . . . . .
O11W O 0.8986(8) 0.7656(6) 0.7639(5) 0.037(2) Uiso 1 1 d . . . . .
O12W O -0.0677(13) 0.6098(9) 0.6595(8) 0.091(5) Uiso 1 1 d . . . . .
O13W O 0.5940(10) 1.0545(7) 0.5904(6) 0.056(3) Uiso 1 1 d . . . . .
O14W O -0.0674(10) 0.1094(7) 1.1013(6) 0.056(3) Uiso 1 1 d . . . . .
O15W O 0.8416(9) 1.0383(6) 0.8549(5) 0.050(3) Uiso 1 1 d . . . . .
O16W O -0.1871(10) 0.0303(7) 1.0283(6) 0.057(3) Uiso 1 1 d . . . . .
O17W O 0.3038(11) 0.8851(7) 0.3562(5) 0.072(4) Uani 1 1 d . U . . .
O18W O 0.2533(11) 0.6918(8) 0.4275(6) 0.022(3) Uiso 0.6 1 d . . P A 1
O28W O 0.3067(16) 0.6102(12) 0.4078(9) 0.022(4) Uiso 0.4 1 d . . P B 2
O19W O 0.8029(19) 0.2069(14) 0.7586(11) 0.146(8) Uiso 1 1 d . . . . .
O20W O 0.9277(18) 0.9427(13) 0.7808(10) 0.138(7) Uiso 1 1 d . . . . .
O21W O 0.3533(14) 0.9967(10) 0.4297(8) 0.100(5) Uiso 1 1 d . . . . .
O22W O 0.1447(11) 0.9773(8) 0.7327(6) 0.066(3) Uiso 1 1 d . . . . .
O23W O -0.0939(18) 0.6931(13) 0.4966(10) 0.047(5) Uiso 0.5 1 d . . P C .
Na1 Na -0.1103(12) 0.8319(9) 0.4602(7) 0.082(4) Uiso 0.6 1 d . . P C 1
Na2 Na -0.1168(18) 0.8020(13) 0.4227(11) 0.080(6) Uiso 0.4 1 d . . P C 2
O25W O 0.6407(13) 0.0293(9) 0.9621(7) 0.088(4) Uiso 1 1 d . . . . .
O26W O 0.6748(17) 1.0688(12) 0.7775(10) 0.125(7) Uiso 1 1 d . . . . .
O27W O -0.1467(18) 0.8038(13) 0.8771(10) 0.137(7) Uiso 1 1 d . . . . .
O30W O 0.6318(18) 0.9114(13) 0.8503(10) 0.068(6) Uiso 0.6 1 d . . P D 1
O24W O -0.185(3) 0.8741(19) 0.3500(15) 0.093(10) Uiso 0.5 1 d . . P . .
O29W O 0.736(3) 0.8599(18) 0.8643(15) 0.060(8) Uiso 0.4 1 d . . P D 2
O31W O -0.092(2) 0.9524(15) 0.4363(12) 0.062(7) Uiso 0.5 1 d . . P . .

loop_
_atom_site_aniso_label
_atom_site_aniso_U_11
_atom_site_aniso_U_22
_atom_site_aniso_U_33
_atom_site_aniso_U_23
_atom_site_aniso_U_13
_atom_site_aniso_U_12
W1 0.0103(2) 0.0127(2) 0.0181(2) -0.00861(18) -0.00046(17) -0.00180(17)
W2 0.0098(2) 0.0120(2) 0.0223(2) -0.00805(19) -0.00119(17) 0.00135(17)
W3 0.0114(2) 0.0106(2) 0.0142(2) -0.00347(17) -0.00050(17) -0.00247(16)
W4 0.0091(2) 0.0135(2) 0.0162(2) -0.00818(18) 0.00129(17) -0.00158(16)
W5 0.0078(2) 0.0132(2) 0.0170(2) -0.00657(18) -0.00188(17) -0.00058(16)
W6 0.0123(2) 0.0195(2) 0.0126(2) -0.00788(19) -0.00065(17) -0.00361(18)
W7 0.0096(2) 0.0186(2) 0.0144(2) -0.00946(19) 0.00139(17) -0.00122(17)
W8 0.0078(2) 0.0145(2) 0.0150(2) -0.00577(18) -0.00232(16) 0.00049(17)
W9 0.0100(2) 0.0145(2) 0.0115(2) -0.00512(18) -0.00033(16) -0.00334(17)
W10 0.0091(2) 0.0129(2) 0.0130(2) -0.00490(17) -0.00065(16) -0.00284(16)
W11 0.0154(2) 0.0198(2) 0.0130(2) -0.00877(19) 0.00296(17) -0.00887(18)
W12 0.0107(2) 0.0231(2) 0.0135(2) -0.00655(19) 0.00090(17) -0.00718(18)
W13 0.0118(2) 0.0185(2) 0.0121(2) -0.00620(18) 0.00217(17) -0.00367(17)
W14 0.0155(2) 0.0158(2) 0.0126(2) -0.00473(18) 0.00156(17) -0.00077(18)
W15 0.0165(2) 0.0149(2) 0.0193(2) -0.00663(19) 0.00363(18) -0.00120(18)
W16 0.0163(2) 0.0141(2) 0.0180(2) -0.00918(19) 0.00638(18) -0.00557(18)
W17 0.0260(3) 0.0183(2) 0.0224(2) -0.0130(2) 0.0100(2) -0.0131(2)
W18 0.0177(2) 0.0231(3) 0.0188(2) -0.0097(2) 0.00659(19) -0.01238(19)
W19 0.0238(3) 0.0142(2) 0.0216(2) -0.0057(2) 0.0071(2) -0.00634(19)
Ce1 0.0121(3) 0.0175(3) 0.0167(3) -0.0067(3) -0.0003(2) -0.0024(2)
As1 0.0071(5) 0.0107(5) 0.0106(5) -0.0048(4) -0.0002(4) -0.0007(4)
As2 0.0118(5) 0.0133(5) 0.0123(5) -0.0064(4) 0.0027(4) -0.0041(4)
K1 0.0357(19) 0.142(4) 0.0387(19) -0.051(2) 0.0148(15) -0.050(2)
K2 0.0238(14) 0.0185(13) 0.0254(14) -0.0077(11) -0.0008(11) -0.0074(11)
K3 0.0172(13) 0.0243(14) 0.0258(14) -0.0087(11) -0.0061(10) -0.0021(10)
K4 0.0248(14) 0.0298(15) 0.0277(14) -0.0123(12) 0.0043(11) -0.0100(12)
K5 0.0258(14) 0.0305(15) 0.0298(15) -0.0174(13) 0.0055(12) -0.0070(12)
K6 0.0281(15) 0.0334(16) 0.0208(14) -0.0131(12) 0.0044(11) -0.0042(12)
K7 0.050(2) 0.070(3) 0.072(3) -0.032(2) -0.008(2) -0.002(2)
K8 0.0231(18) 0.0206(18) 0.040(2) -0.0197(17) 0.0089(16) -0.0060(15)
K9 0.030(2) 0.023(2) 0.052(3) -0.0085(19) -0.0150(19) 0.0050(16)
O1 0.018(4) 0.028(5) 0.024(4) -0.016(4) 0.003(3) -0.008(3)
O2 0.023(4) 0.014(4) 0.032(5) -0.012(4) -0.002(4) 0.004(3)
O3 0.021(4) 0.017(4) 0.020(4) -0.006(3) -0.001(3) -0.004(3)
O4 0.014(4) 0.027(5) 0.027(4) -0.020(4) 0.007(3) -0.002(3)
O5 0.017(4) 0.018(4) 0.014(4) -0.006(3) 0.002(3) -0.007(3)
O6 0.026(5) 0.041(5) 0.017(4) -0.015(4) -0.007(3) -0.005(4)
O7 0.017(4) 0.028(5) 0.021(4) -0.012(4) 0.006(3) -0.009(3)
O8 0.012(4) 0.030(5) 0.026(4) -0.012(4) -0.007(3) -0.005(3)
O9 0.012(4) 0.028(5) 0.016(4) -0.005(4) 0.001(3) -0.003(3)
O10 0.021(4) 0.016(4) 0.016(4) -0.005(3) -0.006(3) -0.003(3)
O11 0.024(5) 0.033(5) 0.018(4) -0.012(4) 0.008(3) -0.015(4)
O12 0.015(4) 0.033(5) 0.020(4) -0.012(4) 0.002(3) -0.006(4)
O13 0.012(4) 0.034(5) 0.016(4) -0.011(4) 0.007(3) -0.002(3)
O14 0.030(5) 0.027(5) 0.015(4) -0.008(4) -0.001(4) 0.002(4)
O15 0.022(5) 0.024(5) 0.035(5) -0.012(4) 0.009(4) 0.005(4)
O16 0.024(5) 0.019(4) 0.031(5) -0.013(4) 0.006(4) -0.003(4)
O17 0.046(6) 0.031(5) 0.034(5) -0.021(4) 0.010(4) -0.019(4)
O18 0.030(5) 0.030(5) 0.024(5) -0.007(4) 0.008(4) -0.016(4)
O19 0.031(5) 0.017(4) 0.035(5) -0.007(4) 0.012(4) -0.009(4)
O20 0.016(4) 0.027(5) 0.019(4) -0.012(4) 0.003(3) -0.002(3)
O21 0.008(4) 0.017(4) 0.012(4) -0.007(3) -0.001(3) 0.003(3)
O22 0.030(5) 0.018(4) 0.026(5) -0.010(4) 0.007(4) -0.008(4)
O23 0.012(4) 0.020(4) 0.015(4) -0.011(3) 0.003(3) -0.010(3)
O24 0.014(4) 0.015(4) 0.023(4) -0.007(3) -0.004(3) -0.003(3)
O25 0.018(4) 0.018(4) 0.018(4) -0.012(3) 0.003(3) -0.009(3)
O26 0.006(4) 0.021(4) 0.019(4) -0.010(3) 0.001(3) -0.005(3)
O27 0.010(4) 0.016(4) 0.014(4) -0.004(3) -0.002(3) -0.004(3)
O28 0.026(5) 0.028(5) 0.021(4) -0.019(4) 0.007(3) -0.016(4)
O29 0.009(4) 0.016(4) 0.019(4) -0.008(3) 0.000(3) -0.004(3)
O30 0.014(4) 0.017(4) 0.023(4) -0.010(3) -0.004(3) 0.000(3)
O31 0.015(4) 0.018(4) 0.017(4) -0.010(3) -0.003(3) -0.003(3)
O32 0.011(4) 0.020(4) 0.025(4) -0.016(4) -0.004(3) 0.002(3)
O33 0.012(4) 0.016(4) 0.014(4) -0.003(3) 0.001(3) -0.003(3)
O34 0.010(4) 0.013(4) 0.021(4) -0.005(3) -0.002(3) 0.002(3)
O35 0.012(4) 0.024(4) 0.025(4) -0.009(4) -0.006(3) 0.003(3)
O36 0.015(4) 0.022(4) 0.012(4) -0.007(3) 0.002(3) -0.009(3)
O37 0.012(4) 0.024(4) 0.013(4) -0.003(3) 0.001(3) -0.004(3)
O38 0.032(5) 0.013(4) 0.030(5) -0.011(4) 0.007(4) -0.008(4)
O39 0.019(4) 0.017(4) 0.020(4) -0.007(3) 0.004(3) -0.004(3)
O40 0.016(4) 0.013(4) 0.017(4) -0.006(3) 0.002(3) -0.003(3)
O41 0.021(4) 0.020(4) 0.023(4) -0.006(4) 0.002(3) -0.011(3)
O42 0.015(4) 0.019(4) 0.020(4) -0.011(3) -0.011(3) 0.004(3)
O43 0.026(4) 0.021(4) 0.019(4) -0.011(4) 0.009(3) -0.016(4)
O44 0.010(4) 0.013(4) 0.011(4) -0.002(3) 0.000(3) 0.000(3)
O45 0.013(4) 0.010(4) 0.017(4) -0.005(3) 0.004(3) -0.002(3)
O46 0.012(4) 0.026(4) 0.018(4) -0.012(3) -0.002(3) -0.009(3)
O47 0.014(4) 0.025(4) 0.013(4) -0.007(3) 0.005(3) 0.000(3)
O48 0.018(4) 0.015(4) 0.017(4) -0.003(3) -0.003(3) -0.002(3)
O49 0.020(4) 0.028(5) 0.015(4) -0.010(4) 0.007(3) -0.015(4)
O50 0.011(4) 0.018(4) 0.020(4) -0.011(3) 0.002(3) -0.004(3)
O51 0.018(4) 0.020(4) 0.014(4) -0.006(3) 0.002(3) 0.002(3)
O52 0.011(4) 0.017(4) 0.020(4) -0.009(3) -0.002(3) -0.002(3)
O53 0.017(4) 0.029(5) 0.017(4) -0.012(4) 0.000(3) -0.005(3)
O54 0.023(4) 0.018(4) 0.025(4) -0.011(4) 0.010(4) -0.008(3)
O55 0.026(5) 0.027(5) 0.016(4) -0.013(4) 0.011(3) -0.012(4)
O56 0.020(4) 0.020(4) 0.017(4) -0.007(3) -0.004(3) 0.003(3)
O57 0.009(4) 0.023(4) 0.011(4) -0.009(3) 0.002(3) -0.004(3)
O58 0.026(5) 0.014(4) 0.018(4) -0.003(3) 0.001(3) -0.003(3)
O59 0.017(4) 0.033(5) 0.018(4) -0.014(4) 0.005(3) -0.015(4)
O60 0.010(4) 0.019(4) 0.024(4) -0.013(3) 0.002(3) 0.001(3)
O61 0.019(4) 0.006(4) 0.017(4) -0.005(3) -0.002(3) 0.000(3)
O62 0.009(4) 0.012(4) 0.014(4) 0.000(3) -0.001(3) -0.001(3)
O63 0.008(4) 0.022(4) 0.022(4) -0.012(3) -0.001(3) -0.003(3)
O64 0.014(4) 0.015(4) 0.015(4) -0.009(3) 0.000(3) -0.001(3)
O65 0.011(4) 0.015(4) 0.017(4) -0.008(3) -0.004(3) -0.004(3)
O66 0.013(4) 0.013(4) 0.016(4) -0.008(3) 0.001(3) -0.004(3)
O67 0.016(4) 0.019(4) 0.021(4) -0.007(3) 0.003(3) -0.005(3)
O68 0.034(5) 0.030(5) 0.022(4) -0.014(4) 0.003(4) -0.014(4)
O69 0.036(5) 0.021(4) 0.017(4) -0.008(4) 0.004(4) -0.009(4)
C1 0.017(6) 0.027(7) 0.021(6) -0.013(5) -0.002(5) 0.001(5)
O1W 0.018(4) 0.036(5) 0.016(4) -0.008(4) -0.003(3) 0.000(4)
O2W 0.015(4) 0.022(4) 0.026(4) -0.004(4) 0.000(3) -0.001(3)
O3W 0.027(5) 0.044(6) 0.023(5) -0.014(4) -0.009(4) -0.001(4)
O17W 0.091(7) 0.058(6) 0.030(5) 0.001(5) -0.012(5) 0.053(6)

loop_
_atom_type_symbol
_atom_type_description
_atom_type_scat_dispersion_real
_atom_type_scat_dispersion_imag
_atom_type_scat_source
As As 0.0499 2.0058 'International Tables Vol C Tables 4.2.6.8 and 6.1.1.4'
C C 0.0033 0.0016 'International Tables Vol C Tables 4.2.6.8 and 6.1.1.4'
Ce Ce -0.2486 2.6331 'International Tables Vol C Tables 4.2.6.8 and 6.1.1.4'
K K 0.2009 0.2494 'International Tables Vol C Tables 4.2.6.8 and 6.1.1.4'
Na Na 0.0362 0.0249 'International Tables Vol C Tables 4.2.6.8 and 6.1.1.4'
O O 0.0106 0.0060 'International Tables Vol C Tables 4.2.6.8 and 6.1.1.4'
W W -0.8490 6.8722 'International Tables Vol C Tables 4.2.6.8 and 6.1.1.4'

loop_
_geom_angle_atom_site_label_1
_geom_angle_atom_site_label_2
_geom_angle_atom_site_label_3
_geom_angle
_geom_angle_site_symmetry_1
_geom_angle_site_symmetry_3
_geom_angle_publ_flag
O1 W1 K8 48.4(3) . 2_557 ?
O1 W1 O26 174.7(3) . . ?
O1 W1 O31 101.8(3) . . ?
O1 W1 O32 98.5(3) . . ?
O1 W1 O50 100.7(3) . . ?
O1 W1 O61 102.1(3) . . ?
O26 W1 K8 135.29(18) . 2_557 ?
O31 W1 K8 99.3(2) . 2_557 ?
O31 W1 O26 74.4(3) . . ?
O31 W1 O32 88.2(3) . . ?
O31 W1 O50 156.4(3) . . ?
O32 W1 K8 50.1(2) . 2_557 ?
O32 W1 O26 85.2(3) . . ?
O50 W1 K8 90.4(2) . 2_557 ?
O50 W1 O26 83.5(3) . . ?
O50 W1 O32 81.6(3) . . ?
O61 W1 K8 149.4(2) . 2_557 ?
O61 W1 O26 74.7(3) . . ?
O61 W1 O31 94.9(3) . . ?
O61 W1 O32 158.0(3) . . ?
O61 W1 O50 87.2(3) . . ?
K8 W2 K9 111.92(8) 2_557 2_657 ?
O2 W2 K8 50.0(3) . 2_557 ?
O2 W2 K9 82.6(3) . 2_657 ?
O2 W2 O21 168.6(3) . . ?
O2 W2 O24 96.9(4) . . ?
O2 W2 O30 100.3(4) . . ?
O2 W2 O32 100.8(4) . . ?
O2 W2 O52 103.6(4) . . ?
O21 W2 K8 139.68(18) . 2_557 ?
O21 W2 K9 95.74(18) . 2_657 ?
O24 W2 K8 146.4(2) . 2_557 ?
O24 W2 K9 48.8(2) . 2_657 ?
O24 W2 O21 73.9(3) . . ?
O30 W2 K8 103.1(2) . 2_557 ?
O30 W2 K9 135.0(2) . 2_657 ?
O30 W2 O21 72.9(3) . . ?
O30 W2 O24 86.6(3) . . ?
O30 W2 O52 155.4(3) . . ?
O32 W2 K8 50.9(2) . 2_557 ?
O32 W2 K9 131.0(2) . 2_657 ?
O32 W2 O21 88.8(3) . . ?
O32 W2 O24 162.1(3) . . ?
O32 W2 O30 92.9(3) . . ?
O32 W2 O52 88.2(3) . . ?
O52 W2 K8 96.6(2) . 2_557 ?
O52 W2 K9 44.7(2) . 2_657 ?
O52 W2 O21 82.6(3) . . ?
O52 W2 O24 85.0(3) . . ?
O3 W3 K9 78.7(3) . 2_657 ?
O3 W3 O40 100.7(3) . . ?
O3 W3 O44 169.1(3) . . ?
O3 W3 O48 97.1(3) . . ?
O3 W3 O50 102.2(3) . . ?
O3 W3 O52 101.3(3) . . ?
O40 W3 K9 130.4(2) . 2_657 ?
O40 W3 O44 74.4(3) . . ?
O40 W3 O48 86.8(3) . . ?
O40 W3 O50 95.4(3) . . ?
O40 W3 O52 156.8(3) . . ?
O44 W3 K9 96.98(18) . 2_657 ?
O48 W3 K9 45.1(2) . 2_657 ?
O48 W3 O44 73.2(3) . . ?
O50 W3 K9 133.6(2) . 2_657 ?
O50 W3 O44 88.0(3) . . ?
O50 W3 O48 159.8(3) . . ?
O50 W3 O52 87.0(3) . . ?
O52 W3 K9 48.5(2) . 2_657 ?
O52 W3 O44 82.7(3) . . ?
O52 W3 O48 83.3(3) . . ?
O4 W4 O29 102.5(3) . . ?
O4 W4 O37 104.6(4) . . ?
O4 W4 O40 93.2(3) . . ?
O4 W4 O44 161.4(3) . . ?
O4 W4 O45 98.1(3) . . ?
O29 W4 O40 84.3(3) . . ?
O29 W4 O44 83.7(3) . . ?
O29 W4 O45 155.6(3) . . ?
O37 W4 O29 95.6(3) . . ?
O37 W4 O40 161.7(3) . . ?
O37 W4 O44 92.1(3) . . ?
O37 W4 O45 91.6(3) . . ?
O40 W4 O44 69.8(3) . . ?
O45 W4 O40 81.7(3) . . ?
O45 W4 O44 72.8(3) . . ?
O5 W5 O26 90.8(3) . . ?
O5 W5 O27 92.5(3) . . ?
O5 W5 O29 94.4(3) . . ?
O5 W5 O61 162.0(3) . . ?
O27 W5 O26 72.7(3) . . ?
O27 W5 O61 81.5(3) . . ?
O29 W5 O26 84.4(3) . . ?
O29 W5 O27 156.2(3) . . ?
O29 W5 O61 84.9(3) . . ?
O35 W5 O5 105.0(4) . . ?
O35 W5 O26 162.5(3) . . ?
O35 W5 O27 98.6(3) . . ?
O35 W5 O29 101.5(3) . . ?
O35 W5 O61 92.8(3) . . ?
O61 W5 O26 71.2(3) . . ?
O6 W6 O26 166.0(3) . . ?
O6 W6 O27 100.5(3) . . ?
O6 W6 O31 94.4(3) . . ?
O6 W6 O53 105.0(4) . . ?
O6 W6 O60 98.6(4) . . ?
O27 W6 O26 74.4(3) . . ?
O27 W6 O31 83.5(3) . . ?
O27 W6 O60 157.4(3) . . ?
O31 W6 O26 72.2(3) . . ?
O53 W6 O26 88.7(3) . . ?
O53 W6 O27 95.9(3) . . ?
O53 W6 O31 160.4(3) . . ?
O53 W6 O60 90.8(3) . . ?
O60 W6 O26 84.2(3) . . ?
O60 W6 O31 83.1(3) . . ?
O7 W7 K3 86.4(3) . 1_655 ?
O7 W7 O21 165.0(3) . . ?
O7 W7 O30 95.1(3) . . ?
O7 W7 O34 97.2(3) . . ?
O7 W7 O60 100.9(3) . . ?
O7 W7 O63 104.6(4) . . ?
O21 W7 K3 96.85(18) . 1_655 ?
O30 W7 K3 130.9(2) . 1_655 ?
O30 W7 O21 71.7(3) . . ?
O34 W7 K3 50.2(2) . 1_655 ?
O34 W7 O21 74.2(3) . . ?
O34 W7 O30 81.1(3) . . ?
O60 W7 K3 142.5(2) . 1_655 ?
O60 W7 O21 85.5(3) . . ?
O60 W7 O30 85.4(3) . . ?
O60 W7 O34 158.3(3) . . ?
O63 W7 K3 46.2(2) . 1_655 ?
O63 W7 O21 88.0(3) . . ?
O63 W7 O30 159.3(3) . . ?
O63 W7 O34 90.0(3) . . ?
O63 W7 O60 96.8(3) . . ?
K3 W8 K9 170.07(7) 1_655 2_657 ?
O8 W8 K3 87.4(3) . 1_655 ?
O8 W8 K9 83.7(3) . 2_657 ?
O8 W8 O21 171.7(3) . . ?
O8 W8 O24 98.3(3) . . ?
O8 W8 O34 100.6(3) . . ?
O8 W8 O62 102.0(3) . . ?
O8 W8 O66 101.1(3) . . ?
O21 W8 K3 93.89(17) . 1_655 ?
O21 W8 K9 95.56(18) . 2_657 ?
O24 W8 K3 138.4(2) . 1_655 ?
O24 W8 K9 48.0(2) . 2_657 ?
O24 W8 O21 75.3(3) . . ?
O24 W8 O62 88.7(3) . . ?
O24 W8 O66 160.3(3) . . ?
O34 W8 K3 47.9(2) . 1_655 ?
O34 W8 K9 138.5(2) . 2_657 ?
O34 W8 O21 74.4(3) . . ?
O34 W8 O24 90.8(3) . . ?
O34 W8 O62 157.2(3) . . ?
O34 W8 O66 88.9(3) . . ?
O62 W8 K3 130.5(2) . 1_655 ?
O62 W8 K9 48.0(2) . 2_657 ?
O62 W8 O21 83.4(3) . . ?
O66 W8 K3 46.6(2) . 1_655 ?
O66 W8 K9 131.2(2) . 2_657 ?
O66 W8 O21 85.6(3) . . ?
O66 W8 O62 84.1(3) . . ?
K9 W9 K1 78.95(10) 2_657 2_667 ?
O9 W9 K1 31.2(2) . 2_667 ?
O9 W9 K9 82.7(3) . 2_657 ?
O9 W9 O44 172.0(3) . . ?
O9 W9 O45 99.6(3) . . ?
O9 W9 O48 99.9(3) . . ?
O9 W9 O62 99.3(3) . . ?
O9 W9 O65 103.2(3) . . ?
O44 W9 K1 140.99(18) . 2_667 ?
O44 W9 K9 97.37(18) . 2_657 ?
O45 W9 K1 80.4(2) . 2_667 ?
O45 W9 K9 133.9(2) . 2_657 ?
O45 W9 O44 74.6(3) . . ?
O45 W9 O62 160.8(3) . . ?
O45 W9 O65 88.3(3) . . ?
O48 W9 K1 75.8(2) . 2_667 ?
O48 W9 K9 44.5(2) . 2_657 ?
O48 W9 O44 75.0(3) . . ?
O48 W9 O45 90.5(3) . . ?
O48 W9 O62 89.2(3) . . ?
O48 W9 O65 156.7(3) . . ?
O62 W9 K1 118.0(2) . 2_667 ?
O62 W9 K9 52.1(2) . 2_657 ?
O62 W9 O44 86.8(3) . . ?
O62 W9 O65 84.5(3) . . ?
O65 W9 K1 126.8(2) . 2_667 ?
O65 W9 K9 136.5(2) . 2_657 ?
O65 W9 O44 82.3(3) . . ?
O10 W10 K3 77.3(3) . 1_655 ?
O10 W10 O33 101.7(3) . . ?
O10 W10 O64 97.9(3) . . ?
O10 W10 O65 101.8(3) . . ?
O10 W10 O66 96.2(3) . . ?
O10 W10 O1W 177.0(3) . . ?
O33 W10 K3 135.3(2) . 1_655 ?
O33 W10 O64 89.6(3) . . ?
O33 W10 O65 90.6(3) . . ?
O33 W10 O66 162.0(3) . . ?
O33 W10 O1W 80.5(3) . . ?
O64 W10 K3 47.4(2) . 1_655 ?
O64 W10 O66 86.4(3) . . ?
O64 W10 O1W 80.1(3) . . ?
O65 W10 K3 133.8(2) . 1_655 ?
O65 W10 O64 159.9(3) . . ?
O65 W10 O66 87.2(3) . . ?
O65 W10 O1W 80.1(3) . . ?
O66 W10 K3 47.8(2) . 1_655 ?
O66 W10 O1W 81.5(3) . . ?
O1W W10 K3 99.7(2) . 1_655 ?
O11 W11 O23 173.3(3) . . ?
O11 W11 O25 100.7(3) . . ?
O11 W11 O28 102.1(4) . . ?
O11 W11 O33 101.7(3) . . ?
O11 W11 O46 99.4(3) . . ?
O25 W11 O23 73.6(3) . . ?
O25 W11 O33 87.6(3) . . ?
O25 W11 O46 159.5(3) . . ?
O28 W11 O23 74.8(3) . . ?
O28 W11 O25 90.5(3) . . ?
O28 W11 O33 156.0(3) . . ?
O28 W11 O46 89.3(3) . . ?
O33 W11 O23 81.7(3) . . ?
O46 W11 O23 86.5(3) . . ?
O46 W11 O33 84.4(3) . . ?
O12 W12 K3 90.0(3) . 1_655 ?
O12 W12 O36 171.3(3) . . ?
O12 W12 O46 101.8(3) . . ?
O12 W12 O57 103.2(3) . . ?
O12 W12 O59 98.3(4) . . ?
O12 W12 O64 102.2(3) . . ?
O36 W12 K3 92.41(18) . 1_655 ?
O46 W12 K3 130.2(2) . 1_655 ?
O46 W12 O36 83.0(3) . . ?
O46 W12 O57 154.8(3) . . ?
O46 W12 O64 84.5(3) . . ?
O57 W12 K3 46.9(2) . 1_655 ?
O57 W12 O36 72.7(3) . . ?
O57 W12 O64 87.1(3) . . ?
O59 W12 K3 137.1(2) . 1_655 ?
O59 W12 O36 74.3(3) . . ?
O59 W12 O46 89.3(3) . . ?
O59 W12 O57 90.3(3) . . ?
O59 W12 O64 159.4(3) . . ?
O64 W12 K3 45.7(2) . 1_655 ?
O64 W12 O36 85.5(3) . . ?
K3 W13 K6 118.72(6) 1_655 2_666 ?
O13 W13 K3 87.0(3) . 1_655 ?
O13 W13 K6 49.4(3) . 2_666 ?
O13 W13 O36 164.8(3) . . ?
O13 W13 O42 104.5(4) . . ?
O13 W13 O47 99.3(3) . . ?
O13 W13 O49 93.9(3) . . ?
O13 W13 O57 98.5(3) . . ?
O36 W13 K3 98.97(19) . 1_655 ?
O36 W13 K6 135.0(2) . 2_666 ?
O42 W13 K3 47.1(2) . 1_655 ?
O42 W13 K6 98.3(2) . 2_666 ?
O42 W13 O36 89.6(3) . . ?
O42 W13 O47 95.6(3) . . ?
O42 W13 O49 161.1(3) . . ?
O42 W13 O57 91.8(3) . . ?
O47 W13 K3 142.2(2) . 1_655 ?
O47 W13 K6 50.7(2) . 2_666 ?
O47 W13 O36 84.5(3) . . ?
O47 W13 O49 85.3(3) . . ?
O47 W13 O57 158.3(3) . . ?
O49 W13 K3 131.7(2) . 1_655 ?
O49 W13 K6 96.9(2) . 2_666 ?
O49 W13 O36 71.6(3) . . ?
O57 W13 K3 51.1(2) . 1_655 ?
O57 W13 K6 147.8(2) . 2_666 ?
O57 W13 O36 75.1(3) . . ?
O57 W13 O49 81.2(3) . . ?
O14 W14 K6 47.8(3) . 2_666 ?
O14 W14 O20 166.9(3) . . ?
O14 W14 O47 99.2(3) . . ?
O14 W14 O51 104.6(4) . . ?
O14 W14 O56 99.8(4) . . ?
O14 W14 O58 95.0(4) . . ?
O20 W14 K6 136.35(19) . 2_666 ?
O47 W14 K6 51.9(2) . 2_666 ?
O47 W14 O20 84.7(3) . . ?
O47 W14 O58 84.2(3) . . ?
O51 W14 K6 96.8(2) . 2_666 ?
O51 W14 O20 87.7(3) . . ?
O51 W14 O47 91.7(3) . . ?
O51 W14 O56 94.1(3) . . ?
O51 W14 O58 160.3(3) . . ?
O56 W14 K6 147.5(2) . 2_666 ?
O56 W14 O20 74.5(3) . . ?
O56 W14 O47 158.1(3) . . ?
O56 W14 O58 83.3(3) . . ?
O58 W14 K6 95.7(2) . 2_666 ?
O58 W14 O20 72.8(3) . . ?
O15 W15 O20 164.0(3) . . ?
O15 W15 O22 93.8(4) . . ?
O15 W15 O39 104.7(4) . . ?
O15 W15 O54 100.9(4) . . ?
O15 W15 O56 99.5(4) . . ?
O22 W15 O20 71.3(3) . . ?
O39 W15 O20 90.3(3) . . ?
O39 W15 O22 161.5(3) . . ?
O39 W15 O54 94.6(3) . . ?
O39 W15 O56 93.4(3) . . ?
O54 W15 O20 83.2(3) . . ?
O54 W15 O22 83.0(3) . . ?
O54 W15 O56 155.3(3) . . ?
O56 W15 O20 73.5(3) . . ?
O56 W15 O22 82.0(3) . . ?
O16 W16 K5 53.0(3) . 2_567 ?
O16 W16 O23 162.6(3) . . ?
O16 W16 O25 95.6(4) . . ?
O16 W16 O54 102.1(4) . . ?
O16 W16 O55 94.9(3) . . ?
O16 W16 O67 103.5(4) . . ?
O23 W16 K5 110.91(18) . 2_567 ?
O25 W16 K5 48.2(2) . 2_567 ?
O25 W16 O23 73.4(3) . . ?
O25 W16 O55 80.6(3) . . ?
O54 W16 K5 138.4(2) . 2_567 ?
O54 W16 O23 86.3(3) . . ?
O54 W16 O25 158.1(3) . . ?
O54 W16 O55 85.1(3) . . ?
O55 W16 K5 67.3(2) . 2_567 ?
O55 W16 O23 70.3(3) . . ?
O67 W16 K5 119.8(3) . 2_567 ?
O67 W16 O23 90.5(3) . . ?
O67 W16 O25 91.6(3) . . ?
O67 W16 O54 96.6(3) . . ?
O67 W16 O55 160.6(3) . . ?
O17 W17 K8 48.8(3) . 2_567 ?
O17 W17 O23 169.1(3) . . ?
O17 W17 O28 97.2(4) . . ?
O17 W17 O38 102.0(4) . . ?
O17 W17 O43 100.6(4) . . ?
O17 W17 O55 100.7(4) . . ?
O23 W17 K8 126.43(18) . 2_567 ?
O28 W17 K8 101.3(2) . 2_567 ?
O28 W17 O23 73.4(3) . . ?
O38 W17 K8 95.5(2) . 2_567 ?
O38 W17 O23 88.0(3) . . ?
O38 W17 O28 160.0(3) . . ?
O38 W17 O43 87.8(3) . . ?
O43 W17 K8 149.4(2) . 2_567 ?
O43 W17 O23 84.1(3) . . ?
O43 W17 O28 83.1(3) . . ?
O55 W17 K8 52.8(2) . 2_567 ?
O55 W17 O23 73.6(3) . . ?
O55 W17 O28 86.2(3) . . ?
O55 W17 O38 95.6(4) . . ?
O55 W17 O43 157.2(3) . . ?
O18 W18 O36 168.6(4) . . ?
O18 W18 O41 101.4(4) . . ?
O18 W18 O43 101.1(4) . . ?
O18 W18 O49 100.7(4) . . ?
O18 W18 O59 95.8(4) . . ?
O41 W18 O36 88.8(3) . . ?
O41 W18 O43 88.2(4) . . ?
O41 W18 O49 94.7(4) . . ?
O41 W18 O59 162.1(3) . . ?
O43 W18 O36 84.1(3) . . ?
O43 W18 O59 84.0(3) . . ?
O49 W18 O36 73.2(3) . . ?
O49 W18 O43 157.0(3) . . ?
O49 W18 O59 86.5(3) . . ?
O59 W18 O36 74.4(3) . . ?
O19 W19 O20 174.7(4) . . ?
O19 W19 O22 102.5(4) . . ?
O19 W19 O38 100.4(4) . . ?
O19 W19 O41 99.1(4) . . ?
O19 W19 O58 102.0(4) . . ?
O22 W19 O20 73.9(3) . . ?
O22 W19 O38 88.1(4) . . ?
O22 W19 O41 157.0(3) . . ?
O22 W19 O58 95.0(4) . . ?
O38 W19 O20 83.5(3) . . ?
O38 W19 O41 80.5(3) . . ?
O41 W19 O20 85.0(3) . . ?
O58 W19 O20 74.6(3) . . ?
O58 W19 O38 156.1(3) . . ?
O58 W19 O41 88.0(3) . . ?
O42 Ce1 K3 42.79(17) . 1_655 ?
O42 Ce1 O68 69.7(3) . . ?
O42 Ce1 O69 110.3(3) . 2_666 ?
O42 Ce1 O2W 113.8(3) . . ?
O42 Ce1 O3W 134.6(3) . . ?
O51 Ce1 K3 113.24(18) . 1_655 ?
O51 Ce1 O42 70.8(2) . . ?
O51 Ce1 O63 153.3(2) . . ?
O51 Ce1 O68 70.8(3) . . ?
O51 Ce1 O69 129.9(2) . 2_666 ?
O51 Ce1 O2W 67.4(2) . . ?
O51 Ce1 O3W 73.7(3) . . ?
O53 Ce1 K3 113.06(19) . 1_655 ?
O53 Ce1 O42 152.8(2) . . ?
O53 Ce1 O51 128.5(3) . . ?
O53 Ce1 O63 70.3(2) . . ?
O53 Ce1 O68 131.0(2) . . ?
O53 Ce1 O69 73.7(3) . 2_666 ?
O53 Ce1 O2W 67.4(3) . . ?
O53 Ce1 O3W 72.6(3) . . ?
O63 Ce1 K3 43.10(17) . 1_655 ?
O63 Ce1 O42 85.6(2) . . ?
O63 Ce1 O68 113.3(3) . . ?
O63 Ce1 O69 69.5(3) . 2_666 ?
O63 Ce1 O2W 113.6(2) . . ?
O63 Ce1 O3W 133.0(3) . . ?
O68 Ce1 K3 88.7(2) . 1_655 ?
O68 Ce1 O3W 72.6(3) . . ?
O69 Ce1 K3 86.7(2) 2_666 1_655 ?
O69 Ce1 O68 64.0(3) 2_666 . ?
O69 Ce1 O3W 73.2(3) 2_666 . ?
O2W Ce1 K3 126.97(19) . 1_655 ?
O2W Ce1 O68 133.1(3) . . ?
O2W Ce1 O69 135.9(3) . 2_666 ?
O2W Ce1 O3W 76.0(3) . . ?
O3W Ce1 K3 157.0(2) . 1_655 ?
O21 As1 O26 98.3(3) . . ?
O21 As1 O44 96.6(3) . . ?
O44 As1 O26 97.3(3) . . ?
O20 As2 O23 97.1(3) . . ?
O20 As2 O36 99.0(3) . . ?
O36 As2 O23 96.7(3) . . ?
O9 K1 W9 19.23(16) 2_667 2_667 ?
O9 K1 O28 69.9(2) 2_667 . ?
O9 K1 O43 123.1(3) 2_667 . ?
O9 K1 O46 88.3(2) 2_667 . ?
O9 K1 O59 141.2(3) 2_667 . ?
O9 K1 O8W 81.3(3) 2_667 . ?
O9 K1 O11W 141.7(3) 2_667 . ?
O9 K1 O27W 85.1(5) 2_667 1_655 ?
O9 K1 O30W 84.1(4) 2_667 . ?
O28 K1 W9 86.61(17) . 2_667 ?
O28 K1 O8W 144.8(3) . . ?
O28 K1 O30W 76.8(4) . . ?
O43 K1 W9 137.47(19) . 2_667 ?
O43 K1 O28 53.5(2) . . ?
O43 K1 O46 64.4(2) . . ?
O43 K1 O8W 152.2(3) . . ?
O43 K1 O30W 78.5(4) . . ?
O46 K1 W9 106.17(17) . 2_667 ?
O46 K1 O28 53.8(2) . . ?
O46 K1 O8W 107.2(3) . . ?
O46 K1 O30W 129.4(4) . . ?
O59 K1 W9 154.2(2) . 2_667 ?
O59 K1 O28 92.7(2) . . ?
O59 K1 O43 55.2(2) . . ?
O59 K1 O46 54.7(2) . . ?
O59 K1 O8W 97.8(3) . . ?
O59 K1 O30W 126.6(4) . . ?
O8W K1 W9 69.6(3) . 2_667 ?
O8W K1 O30W 120.7(5) . . ?
O11W K1 W9 123.5(2) . 2_667 ?
O11W K1 O28 147.7(3) . . ?
O11W K1 O43 94.3(3) . . ?
O11W K1 O46 118.3(3) . . ?
O11W K1 O59 65.5(3) . . ?
O11W K1 O8W 65.4(3) . . ?
O11W K1 O30W 96.8(4) . . ?
O27W K1 W9 66.2(5) 1_655 2_667 ?
O27W K1 O28 131.7(5) 1_655 . ?
O27W K1 O43 127.4(5) 1_655 . ?
O27W K1 O46 168.2(5) 1_655 . ?
O27W K1 O59 128.9(5) 1_655 . ?
O27W K1 O8W 62.1(5) 1_655 . ?
O27W K1 O11W 63.5(5) 1_655 . ?
O27W K1 O30W 59.6(6) 1_655 . ?
O30W K1 W9 78.3(4) . 2_667 ?
O29W K1 O28 99.6(7) . . ?
O29W K1 O43 99.7(7) . . ?
O29W K1 O46 153.3(7) . . ?
O29W K1 O59 135.1(7) . . ?
O29W K1 O8W 96.3(7) . . ?
O29W K1 O11W 82.6(7) . . ?
K4 K2 K2 85.26(8) 1_455 2_567 ?
K4 K2 K5 107.08(8) 1_455 2_567 ?
K5 K2 K2 94.41(8) 2_567 2_567 ?
O4 K2 K2 55.79(16) 2_567 2_567 ?
O4 K2 K4 112.23(17) 2_567 1_455 ?
O4 K2 K5 40.88(16) 2_567 2_567 ?
O4 K2 O65 148.6(2) 2_567 . ?
O4 K2 O8W 68.4(3) 2_567 1_455 ?
O25 K2 K2 131.51(18) . 2_567 ?
O25 K2 K4 98.04(17) . 1_455 ?
O25 K2 K5 38.22(15) . 2_567 ?
O25 K2 O4 79.0(2) . 2_567 ?
O25 K2 O33 53.8(2) . . ?
O25 K2 O45 155.2(2) . . ?
O25 K2 O65 106.4(2) . . ?
O25 K2 O8W 95.2(3) . 1_455 ?
O33 K2 K2 173.65(18) . 2_567 ?
O33 K2 K4 97.74(16) . 1_455 ?
O33 K2 K5 90.06(16) . 2_567 ?
O33 K2 O4 127.2(2) . 2_567 ?
O33 K2 O65 53.0(2) . . ?
O33 K2 O8W 130.7(3) . 1_455 ?
O37 K2 K2 79.25(16) . 2_567 ?
O37 K2 K4 43.42(17) . 1_455 ?
O37 K2 K5 149.85(18) . 2_567 ?
O37 K2 O4 132.7(2) . 2_567 ?
O37 K2 O25 133.4(2) . . ?
O37 K2 O33 99.1(2) . . ?
O37 K2 O45 55.6(2) . . ?
O37 K2 O65 65.7(2) . . ?
O37 K2 O67 78.3(2) . . ?
O37 K2 O8W 74.3(3) . 1_455 ?
O45 K2 K2 68.70(15) . 2_567 ?
O45 K2 K4 98.05(16) . 1_455 ?
O45 K2 K5 148.53(17) . 2_567 ?
O45 K2 O4 111.8(2) . 2_567 ?
O45 K2 O33 105.2(2) . . ?
O45 K2 O65 52.60(19) . . ?
O45 K2 O8W 109.5(3) . 1_455 ?
O65 K2 K2 121.15(16) . 2_567 ?
O65 K2 K4 97.84(15) . 1_455 ?
O65 K2 K5 138.16(15) . 2_567 ?
O65 K2 O8W 139.3(3) . 1_455 ?
O67 K2 K2 120.90(18) . 2_567 ?
O67 K2 K4 43.34(16) . 1_455 ?
O67 K2 K5 80.01(17) . 2_567 ?
O67 K2 O4 110.7(2) . 2_567 ?
O67 K2 O25 56.5(2) . . ?
O67 K2 O33 64.3(2) . . ?
O67 K2 O45 131.3(2) . . ?
O67 K2 O65 97.2(2) . . ?
O67 K2 O8W 66.5(3) . 1_455 ?
O8W K2 K2 54.9(3) 1_455 2_567 ?
O8W K2 K4 44.2(3) 1_455 1_455 ?
O8W K2 K5 77.9(3) 1_455 2_567 ?
O9W K2 K2 87.9(2) . 2_567 ?
O9W K2 K4 172.1(2) . 1_455 ?
O9W K2 K5 77.3(2) . 2_567 ?
O9W K2 O4 66.6(3) . 2_567 ?
O9W K2 O25 89.4(3) . . ?
O9W K2 O33 88.7(3) . . ?
O9W K2 O37 131.2(3) . . ?
O9W K2 O45 75.8(3) . . ?
O9W K2 O65 82.4(3) . . ?
O9W K2 O67 144.5(3) . . ?
O9W K2 O8W 132.8(4) . 1_455 ?
W7 K3 W8 52.28(3) 1_455 1_455 ?
W7 K3 W10 85.20(5) 1_455 1_455 ?
W10 K3 W8 58.09(4) 1_455 1_455 ?
W13 K3 W7 125.66(7) 1_455 1_455 ?
W13 K3 W8 142.53(8) 1_455 1_455 ?
W13 K3 W10 84.83(5) 1_455 1_455 ?
O34 K3 W7 31.68(14) 1_455 1_455 ?
O34 K3 W8 28.49(15) 1_455 1_455 ?
O34 K3 W10 82.32(15) 1_455 1_455 ?
O34 K3 W13 154.79(16) 1_455 1_455 ?
O34 K3 O28W 85.4(4) 1_455 2_566 ?
O35 K3 W7 128.62(19) . 1_455 ?
O35 K3 W8 89.04(18) . 1_455 ?
O35 K3 W10 102.79(19) . 1_455 ?
O35 K3 W13 105.67(19) . 1_455 ?
O35 K3 O34 98.3(2) . 1_455 ?
O35 K3 O42 131.5(2) . 1_455 ?
O35 K3 O57 75.5(2) . 1_455 ?
O35 K3 O63 153.6(3) . 1_455 ?
O35 K3 O64 85.6(2) . 1_455 ?
O35 K3 O66 96.4(2) . 1_455 ?
O35 K3 O28W 111.5(4) . 2_566 ?
O42 K3 W7 99.57(16) 1_455 1_455 ?
O42 K3 W8 122.68(17) 1_455 1_455 ?
O42 K3 W10 72.63(16) 1_455 1_455 ?
O42 K3 W13 27.26(15) 1_455 1_455 ?
O42 K3 O34 127.5(2) 1_455 1_455 ?
O42 K3 O57 56.0(2) 1_455 1_455 ?
O42 K3 O63 73.0(2) 1_455 1_455 ?
O42 K3 O64 67.2(2) 1_455 1_455 ?
O42 K3 O66 98.5(2) 1_455 1_455 ?
O42 K3 O28W 89.6(4) 1_455 2_566 ?
O57 K3 W7 154.75(16) 1_455 1_455 ?
O57 K3 W8 132.38(16) 1_455 1_455 ?
O57 K3 W10 81.49(15) 1_455 1_455 ?
O57 K3 W13 31.90(14) 1_455 1_455 ?
O57 K3 O34 160.9(2) 1_455 1_455 ?
O57 K3 O28W 113.7(4) 1_455 2_566 ?
O63 K3 W7 27.09(15) 1_455 1_455 ?
O63 K3 W8 66.13(16) 1_455 1_455 ?
O63 K3 W10 72.52(16) 1_455 1_455 ?
O63 K3 W13 99.87(17) 1_455 1_455 ?
O63 K3 O34 55.5(2) 1_455 1_455 ?
O63 K3 O57 127.7(2) 1_455 1_455 ?
O63 K3 O64 98.4(2) 1_455 1_455 ?
O63 K3 O66 66.3(2) 1_455 1_455 ?
O63 K3 O28W 73.4(4) 1_455 2_566 ?
O64 K3 W7 114.34(16) 1_455 1_455 ?
O64 K3 W8 80.68(15) 1_455 1_455 ?
O64 K3 W10 29.22(14) 1_455 1_455 ?
O64 K3 W13 66.72(15) 1_455 1_455 ?
O64 K3 O34 108.2(2) 1_455 1_455 ?
O64 K3 O57 53.9(2) 1_455 1_455 ?
O64 K3 O66 54.1(2) 1_455 1_455 ?
O64 K3 O28W 156.8(4) 1_455 2_566 ?
O66 K3 W7 66.40(15) 1_455 1_455 ?
O66 K3 W8 28.52(14) 1_455 1_455 ?
O66 K3 W10 29.57(14) 1_455 1_455 ?
O66 K3 W13 114.27(16) 1_455 1_455 ?
O66 K3 O34 54.2(2) 1_455 1_455 ?
O66 K3 O57 107.9(2) 1_455 1_455 ?
O66 K3 O28W 134.2(4) 1_455 2_566 ?
K2 K4 K7 130.97(9) 1_655 1_655 ?
O5 K4 K2 100.59(17) 1_655 1_655 ?
O5 K4 K7 69.99(16) 1_655 1_655 ?
O5 K4 O39 98.0(2) 1_655 1_655 ?
O5 K4 O2W 49.8(2) 1_655 1_655 ?
O5 K4 O12W 57.7(3) 1_655 1_655 ?
O12 K4 K2 115.53(18) . 1_655 ?
O12 K4 K7 107.60(17) . 1_655 ?
O12 K4 O5 73.4(2) . 1_655 ?
O12 K4 O39 143.1(2) . 1_655 ?
O12 K4 O2W 118.6(2) . 1_655 ?
O12 K4 O12W 75.2(3) . 1_655 ?
O37 K4 K2 42.88(17) 1_655 1_655 ?
O37 K4 K7 119.32(18) 1_655 1_655 ?
O37 K4 O5 60.0(2) 1_655 1_655 ?
O37 K4 O12 89.5(2) 1_655 . ?
O37 K4 O39 117.7(2) 1_655 1_655 ?
O37 K4 O2W 81.7(2) 1_655 1_655 ?
O37 K4 O8W 79.1(3) 1_655 . ?
O37 K4 O11W 146.8(3) 1_655 . ?
O37 K4 O12W 117.6(4) 1_655 1_655 ?
O39 K4 K2 101.21(17) 1_655 1_655 ?
O39 K4 K7 38.50(16) 1_655 1_655 ?
O39 K4 O2W 49.4(2) 1_655 1_655 ?
O39 K4 O12W 70.3(3) 1_655 1_655 ?
O67 K4 K2 43.86(17) 1_655 1_655 ?
O67 K4 K7 95.02(18) 1_655 1_655 ?
O67 K4 O5 115.0(2) 1_655 1_655 ?
O67 K4 O12 157.4(2) 1_655 . ?
O67 K4 O37 78.3(2) 1_655 1_655 ?
O67 K4 O39 58.9(2) 1_655 1_655 ?
O67 K4 O2W 78.8(2) 1_655 1_655 ?
O67 K4 O8W 71.4(3) 1_655 . ?
O67 K4 O11W 80.8(3) 1_655 . ?
O67 K4 O12W 127.4(3) 1_655 1_655 ?
O2W K4 K2 97.83(15) 1_655 1_655 ?
O2W K4 K7 38.57(14) 1_655 1_655 ?
O8W K4 K2 50.8(3) . 1_655 ?
O8W K4 K7 155.2(3) . 1_655 ?
O8W K4 O5 134.3(3) . 1_655 ?
O8W K4 O12 87.7(3) . . ?
O8W K4 O39 119.9(3) . 1_655 ?
O8W K4 O2W 147.3(3) . 1_655 ?
O8W K4 O11W 69.8(4) . . ?
O8W K4 O12W 155.3(4) . 1_655 ?
O11W K4 K2 105.4(2) . 1_655 ?
O11W K4 K7 87.9(2) . 1_655 ?
O11W K4 O5 153.2(3) . 1_655 ?
O11W K4 O12 100.5(3) . . ?
O11W K4 O39 70.9(2) . 1_655 ?
O11W K4 O2W 119.1(2) . 1_655 ?
O11W K4 O12W 95.6(4) . 1_655 ?
O12W K4 K2 153.5(3) 1_655 1_655 ?
O12W K4 K7 32.4(3) 1_655 1_655 ?
O12W K4 O2W 57.2(3) 1_655 1_655 ?
W16 K5 K2 53.14(5) 2_567 2_567 ?
O4 K5 W16 89.89(17) . 2_567 ?
O4 K5 K2 42.72(15) . 2_567 ?
O4 K5 O16 81.1(2) . 2_567 ?
O4 K5 O6W 139.9(3) . . ?
O16 K5 W16 27.68(15) 2_567 2_567 ?
O16 K5 K2 59.75(16) 2_567 2_567 ?
O25 K5 W16 32.51(16) 2_567 2_567 ?
O25 K5 K2 39.83(15) 2_567 2_567 ?
O25 K5 O4 82.4(2) 2_567 . ?
O25 K5 O16 57.4(2) 2_567 2_567 ?
O25 K5 O40 124.8(2) 2_567 . ?
O25 K5 O5W 101.3(3) 2_567 . ?
O25 K5 O6W 83.4(3) 2_567 . ?
O25 K5 O14W 103.1(3) 2_567 . ?
O40 K5 W16 104.83(17) . 2_567 ?
O40 K5 K2 91.54(16) . 2_567 ?
O40 K5 O4 58.3(2) . . ?
O40 K5 O16 77.9(2) . 2_567 ?
O40 K5 O6W 151.4(3) . . ?
O40 K5 O14W 72.9(3) . . ?
O4W K5 W16 151.0(2) . 2_567 ?
O4W K5 K2 152.7(2) . 2_567 ?
O4W K5 O4 110.6(2) . . ?
O4W K5 O16 133.0(3) . 2_567 ?
O4W K5 O25 163.3(3) . 2_567 ?
O4W K5 O40 71.9(2) . . ?
O4W K5 O5W 76.0(3) . . ?
O4W K5 O6W 79.9(3) . . ?
O4W K5 O14W 79.4(3) . . ?
O5W K5 W16 132.4(2) . 2_567 ?
O5W K5 K2 84.70(19) . 2_567 ?
O5W K5 O4 65.8(2) . . ?
O5W K5 O16 143.5(3) . 2_567 ?
O5W K5 O40 96.3(2) . . ?
O5W K5 O6W 80.5(3) . . ?
O5W K5 O14W 155.3(3) . . ?
O6W K5 W16 97.8(2) . 2_567 ?
O6W K5 K2 116.2(2) . 2_567 ?
O6W K5 O16 120.9(3) . 2_567 ?
O14W K5 W16 72.3(2) . 2_567 ?
O14W K5 K2 117.1(3) . 2_567 ?
O14W K5 O4 121.4(3) . . ?
O14W K5 O16 57.4(3) . 2_567 ?
O14W K5 O6W 98.3(3) . . ?
W13 K6 Na2 85.2(3) 2_666 2_566 ?
W14 K6 W13 58.41(4) 2_666 2_666 ?
W14 K6 Na2 119.0(3) 2_666 2_566 ?
O6 K6 W13 97.58(17) . 2_666 ?
O6 K6 W14 155.10(17) . 2_666 ?
O6 K6 O7 110.3(2) . . ?
O6 K6 O13 71.8(2) . 2_666 ?
O6 K6 O47 124.0(2) . 2_666 ?
O6 K6 O60 56.6(2) . . ?
O6 K6 O68 111.6(3) . 2_666 ?
O6 K6 O10W 88.3(3) . . ?
O6 K6 Na2 46.0(4) . 2_566 ?
O7 K6 W13 143.86(17) . 2_666 ?
O7 K6 W14 94.29(16) . 2_666 ?
O7 K6 O60 55.5(2) . . ?
O7 K6 O10W 133.1(3) . . ?
O7 K6 Na2 130.8(4) . 2_566 ?
O13 K6 W13 26.43(14) 2_666 2_666 ?
O13 K6 W14 84.73(15) 2_666 2_666 ?
O13 K6 O7 152.3(2) 2_666 . ?
O13 K6 O47 55.8(2) 2_666 2_666 ?
O13 K6 O60 126.5(2) 2_666 . ?
O13 K6 O10W 73.7(3) 2_666 . ?
O13 K6 Na2 71.6(3) 2_666 2_566 ?
O14 K6 W13 84.69(17) 2_666 2_666 ?
O14 K6 W14 26.45(16) 2_666 2_666 ?
O14 K6 O6 175.5(3) 2_666 . ?
O14 K6 O7 69.2(2) 2_666 . ?
O14 K6 O13 110.8(2) 2_666 2_666 ?
O14 K6 O47 57.3(2) 2_666 2_666 ?
O14 K6 O60 121.7(2) 2_666 . ?
O14 K6 O68 72.9(2) 2_666 2_666 ?
O14 K6 O69 106.5(3) 2_666 2_666 ?
O14 K6 O10W 89.0(3) 2_666 . ?
O14 K6 Na2 130.7(4) 2_666 2_566 ?
O47 K6 W13 29.71(15) 2_666 2_666 ?
O47 K6 W14 31.14(15) 2_666 2_666 ?
O47 K6 O7 125.1(2) 2_666 . ?
O47 K6 O60 174.9(2) 2_666 . ?
O47 K6 O10W 60.9(3) 2_666 . ?
O47 K6 Na2 95.6(4) 2_666 2_566 ?
O60 K6 W13 152.93(17) . 2_666 ?
O60 K6 W14 148.13(17) . 2_666 ?
O60 K6 O10W 114.6(3) . . ?
O60 K6 Na2 81.5(4) . 2_566 ?
O68 K6 W13 63.84(16) 2_666 2_666 ?
O68 K6 W14 65.96(17) 2_666 2_666 ?
O68 K6 O7 84.3(2) 2_666 . ?
O68 K6 O13 70.0(2) 2_666 2_666 ?
O68 K6 O47 69.8(2) 2_666 2_666 ?
O68 K6 O60 115.0(2) 2_666 . ?
O68 K6 O10W 129.5(3) 2_666 . ?
O68 K6 Na2 140.5(4) 2_666 2_566 ?
O69 K6 W13 96.34(17) 2_666 2_666 ?
O69 K6 W14 109.65(18) 2_666 2_666 ?
O69 K6 O6 77.2(2) 2_666 . ?
O69 K6 O7 69.2(2) 2_666 . ?
O69 K6 O13 85.0(2) 2_666 2_666 ?
O69 K6 O47 113.3(2) 2_666 2_666 ?
O69 K6 O60 71.8(2) 2_666 . ?
O69 K6 O68 45.3(2) 2_666 2_666 ?
O69 K6 O10W 157.2(3) 2_666 . ?
O69 K6 Na2 122.5(4) 2_666 2_566 ?
O10W K6 W13 67.9(3) . 2_666 ?
O10W K6 W14 77.0(3) . 2_666 ?
O10W K6 Na2 42.9(4) . 2_566 ?
O39 K7 K4 39.19(16) . 1_455 ?
O39 K7 O51 61.9(2) . . ?
O39 K7 O56 53.4(2) . . ?
O39 K7 Na2 133.9(4) . . ?
O51 K7 K4 88.86(17) . 1_455 ?
O51 K7 Na2 138.7(4) . . ?
O56 K7 K4 92.01(18) . 1_455 ?
O56 K7 O51 52.9(2) . . ?
O56 K7 Na2 101.9(4) . . ?
O2W K7 K4 47.02(17) . 1_455 ?
O2W K7 O39 54.9(2) . . ?
O2W K7 O51 55.2(2) . . ?
O2W K7 O56 93.7(2) . . ?
O2W K7 Na2 164.1(4) . . ?
O3W K7 K4 111.4(2) . 1_455 ?
O3W K7 O39 114.9(3) . . ?
O3W K7 O51 62.5(2) . . ?
O3W K7 O56 110.1(3) . . ?
O3W K7 O2W 66.8(3) . . ?
O3W K7 O23W 99.9(5) . . ?
O3W K7 Na2 110.1(4) . . ?
O7W K7 K4 80.8(3) . 1_455 ?
O7W K7 O39 82.3(4) . . ?
O7W K7 O51 132.0(4) . . ?
O7W K7 O56 80.5(4) . . ?
O7W K7 O2W 127.5(4) . . ?
O7W K7 O3W 162.7(4) . . ?
O7W K7 O23W 63.2(6) . . ?
O7W K7 Na2 53.3(5) . . ?
O12W K7 K4 37.6(4) . 1_455 ?
O12W K7 O39 76.1(4) . . ?
O12W K7 O51 121.2(4) . . ?
O12W K7 O56 125.9(4) . . ?
O12W K7 O2W 67.5(4) . . ?
O12W K7 O3W 107.5(4) . . ?
O12W K7 O7W 74.3(5) . . ?
O12W K7 O23W 78.7(6) . . ?
O12W K7 Na2 100.1(5) . . ?
O23W K7 K4 114.1(4) . 1_455 ?
O23W K7 O39 141.6(5) . . ?
O23W K7 O51 155.8(5) . . ?
O23W K7 O56 129.3(5) . . ?
O23W K7 O2W 136.2(5) . . ?
O23W K7 Na2 27.9(5) . . ?
W1 K8 K9 115.70(9) 2_557 2_557 ?
W2 K8 W1 58.55(5) 2_557 2_557 ?
W2 K8 K9 60.35(7) 2_557 2_557 ?
W17 K8 W1 142.91(11) 2_567 2_557 ?
W17 K8 W2 113.23(9) 2_567 2_557 ?
W17 K8 K9 79.69(8) 2_567 2_557 ?
O1 K8 W1 25.71(15) 2_557 2_557 ?
O1 K8 W2 84.02(16) 2_557 2_557 ?
O1 K8 W17 140.28(19) 2_557 2_567 ?
O1 K8 K9 137.10(18) 2_557 2_557 ?
O1 K8 O22W 70.0(3) 2_557 2_567 ?
O2 K8 W1 84.63(16) 2_557 2_557 ?
O2 K8 W2 26.27(15) 2_557 2_557 ?
O2 K8 W17 94.83(17) 2_557 2_567 ?
O2 K8 K9 35.17(17) 2_557 2_557 ?
O2 K8 O1 109.8(2) 2_557 2_557 ?
O2 K8 O32 55.1(2) 2_557 2_557 ?
O2 K8 O22W 136.8(3) 2_557 2_567 ?
O17 K8 W1 130.1(2) 2_567 2_557 ?
O17 K8 W2 86.40(19) 2_567 2_557 ?
O17 K8 W17 27.07(17) 2_567 2_567 ?
O17 K8 K9 60.9(2) 2_567 2_557 ?
O17 K8 O1 145.2(3) 2_567 2_557 ?
O17 K8 O2 68.3(2) 2_567 2_557 ?
O17 K8 O32 105.0(2) 2_567 2_557 ?
O17 K8 O55 56.2(2) 2_567 2_567 ?
O17 K8 O22W 87.9(3) 2_567 2_567 ?
O32 K8 W1 30.70(14) 2_557 2_557 ?
O32 K8 W2 28.88(14) 2_557 2_557 ?
O32 K8 W17 127.78(18) 2_557 2_567 ?
O32 K8 K9 88.93(17) 2_557 2_557 ?
O32 K8 O1 56.4(2) 2_557 2_557 ?
O32 K8 O22W 101.3(3) 2_557 2_567 ?
O55 K8 W1 146.3(2) 2_567 2_557 ?
O55 K8 W2 142.58(19) 2_567 2_557 ?
O55 K8 W17 29.57(15) 2_567 2_567 ?
O55 K8 K9 96.20(19) 2_567 2_557 ?
O55 K8 O1 126.3(3) 2_567 2_557 ?
O55 K8 O2 121.2(2) 2_567 2_557 ?
O55 K8 O32 153.0(2) 2_567 2_557 ?
O55 K8 O22W 62.1(3) 2_567 2_567 ?
O14W K8 W1 101.4(3) . 2_557 ?
O14W K8 W2 145.6(3) . 2_557 ?
O14W K8 W17 99.3(3) . 2_567 ?
O14W K8 K9 118.3(3) . 2_557 ?
O14W K8 O1 77.5(3) . 2_557 ?
O14W K8 O2 146.2(3) . 2_557 ?
O14W K8 O17 124.6(3) . 2_567 ?
O14W K8 O32 130.1(3) . 2_557 ?
O14W K8 O55 69.9(3) . 2_567 ?
O14W K8 O16W 73.5(4) . . ?
O14W K8 O22W 77.0(4) . 2_567 ?
O16W K8 W1 82.2(3) . 2_557 ?
O16W K8 W2 76.1(3) . 2_557 ?
O16W K8 W17 133.4(3) . 2_567 ?
O16W K8 K9 65.6(3) . 2_557 ?
O16W K8 O1 84.3(3) . 2_557 ?
O16W K8 O2 74.5(3) . 2_557 ?
O16W K8 O17 125.5(3) . 2_567 ?
O16W K8 O32 83.2(3) . 2_557 ?
O16W K8 O55 123.1(3) . 2_567 ?
O16W K8 O22W 144.3(4) . 2_567 ?
O22W K8 W1 84.4(3) 2_567 2_557 ?
O22W K8 W2 123.2(3) 2_567 2_557 ?
O22W K8 W17 70.7(3) 2_567 2_567 ?
O22W K8 K9 148.8(3) 2_567 2_557 ?
W9 K9 W3 50.77(5) 2_657 2_657 ?
O2 K9 W3 145.2(2) . 2_657 ?
O2 K9 W9 149.6(2) . 2_657 ?
O2 K9 O24 126.1(3) . 2_657 ?
O2 K9 O52 146.9(3) . 2_657 ?
O2 K9 O62 149.1(3) . 2_657 ?
O2 K9 O6W 88.6(3) . 2_557 ?
O2 K9 O25W 72.0(3) . 2_657 ?
O2 K9 O29W 93.7(6) . 1_545 ?
O24 K9 W3 76.95(16) 2_657 2_657 ?
O24 K9 W9 75.92(16) 2_657 2_657 ?
O24 K9 O29W 140.1(6) 2_657 1_545 ?
O48 K9 W3 29.33(16) 2_657 2_657 ?
O48 K9 W9 27.46(15) 2_657 2_657 ?
O48 K9 O2 145.7(3) 2_657 . ?
O48 K9 O24 88.1(2) 2_657 2_657 ?
O48 K9 O52 52.5(2) 2_657 2_657 ?
O48 K9 O62 52.7(2) 2_657 2_657 ?
O48 K9 O6W 95.0(3) 2_657 2_557 ?
O48 K9 O25W 142.1(4) 2_657 2_657 ?
O48 K9 O29W 52.2(6) 2_657 1_545 ?
O52 K9 W3 28.65(14) 2_657 2_657 ?
O52 K9 W9 62.19(15) 2_657 2_657 ?
O52 K9 O24 50.7(2) 2_657 2_657 ?
O52 K9 O62 60.4(2) 2_657 2_657 ?
O52 K9 O6W 121.6(3) 2_657 2_557 ?
O52 K9 O29W 97.8(6) 2_657 1_545 ?
O62 K9 W3 64.96(14) 2_657 2_657 ?
O62 K9 W9 28.94(13) 2_657 2_657 ?
O62 K9 O24 50.5(2) 2_657 2_657 ?
O62 K9 O29W 95.0(6) 2_657 1_545 ?
O6W K9 W3 120.9(2) 2_557 2_657 ?
O6W K9 W9 70.2(2) 2_557 2_657 ?
O6W K9 O24 87.4(3) 2_557 2_657 ?
O6W K9 O62 61.5(2) 2_557 2_657 ?
O6W K9 O29W 92.3(6) 2_557 1_545 ?
O25W K9 W3 74.1(3) . 2_657 ?
O25W K9 W3 123.1(3) 2_657 2_657 ?
O25W K9 W9 124.8(4) . 2_657 ?
O25W K9 W9 126.0(3) 2_657 2_657 ?
O25W K9 O2 77.5(4) . . ?
O25W K9 O24 54.1(3) 2_657 2_657 ?
O25W K9 O24 96.3(4) . 2_657 ?
O25W K9 O48 99.6(4) . 2_657 ?
O25W K9 O52 94.6(4) 2_657 2_657 ?
O25W K9 O52 70.8(4) . 2_657 ?
O25W K9 O62 131.2(4) . 2_657 ?
O25W K9 O62 97.2(4) 2_657 2_657 ?
O25W K9 O6W 87.1(4) 2_657 2_557 ?
O25W K9 O6W 165.0(4) . 2_557 ?
O25W K9 O25W 83.4(5) . 2_657 ?
O25W K9 O30W 93.8(6) . 1_545 ?
O25W K9 O29W 94.1(6) . 1_545 ?
O25W K9 O29W 165.7(6) 2_657 1_545 ?
O30W K9 W3 93.5(5) 1_545 2_657 ?
O30W K9 W9 87.7(5) 1_545 2_657 ?
O30W K9 O2 68.8(5) 1_545 . ?
O30W K9 O24 163.6(5) 1_545 2_657 ?
O30W K9 O48 77.4(5) 1_545 2_657 ?
O30W K9 O52 121.8(5) 1_545 2_657 ?
O30W K9 O62 113.4(5) 1_545 2_657 ?
O30W K9 O6W 86.2(5) 1_545 2_557 ?
O30W K9 O25W 140.4(6) 1_545 2_657 ?
O30W K9 O29W 25.5(7) 1_545 1_545 ?
W1 O1 K8 105.9(3) . 2_557 ?
W2 O2 K8 103.7(3) . 2_557 ?
W2 O2 K9 141.8(4) . . ?
K9 O2 K8 108.6(3) . 2_557 ?
W4 O4 K2 149.7(4) . 2_567 ?
W4 O4 K5 103.7(3) . . ?
K5 O4 K2 96.4(2) . 2_567 ?
W5 O5 K4 136.8(4) . 1_455 ?
W6 O6 K6 106.1(3) . . ?
W6 O6 Na2 121.3(6) . 2_566 ?
K6 O6 Na2 88.8(5) . 2_566 ?
W7 O7 K6 103.5(3) . . ?
W9 O9 K1 129.6(4) . 2_667 ?
W12 O12 K4 117.0(4) . . ?
W13 O13 K6 104.2(3) . 2_666 ?
W14 O14 K6 105.7(4) . 2_666 ?
W16 O16 K5 99.3(3) . 2_567 ?
W17 O17 K8 104.1(4) . 2_567 ?
W14 O20 W15 92.4(3) . . ?
W14 O20 W19 92.6(3) . . ?
W15 O20 W19 93.1(3) . . ?
As2 O20 W14 115.5(4) . . ?
As2 O20 W15 117.8(4) . . ?
As2 O20 W19 135.4(4) . . ?
W7 O21 W2 94.5(2) . . ?
W7 O21 W8 92.0(2) . . ?
W8 O21 W2 90.2(2) . . ?
As1 O21 W2 132.1(4) . . ?
As1 O21 W7 115.5(3) . . ?
As1 O21 W8 122.9(3) . . ?
W19 O22 W15 121.5(4) . . ?
W16 O23 W11 93.4(3) . . ?
W16 O23 W17 95.8(3) . . ?
W17 O23 W11 92.1(2) . . ?
As2 O23 W11 119.1(4) . . ?
As2 O23 W16 114.0(3) . . ?
As2 O23 W17 133.6(4) . . ?
W2 O24 K9 102.7(3) . 2_657 ?
W8 O24 W2 120.5(4) . . ?
W8 O24 K9 105.3(3) . 2_657 ?
W11 O25 W16 119.4(4) . . ?
W11 O25 K2 106.8(3) . . ?
W11 O25 K5 128.0(3) . 2_567 ?
W16 O25 K2 95.8(3) . . ?
W16 O25 K5 99.3(3) . 2_567 ?
K5 O25 K2 102.0(2) 2_567 . ?
W5 O26 W1 93.4(2) . . ?
W6 O26 W1 93.4(3) . . ?
W6 O26 W5 92.5(3) . . ?
As1 O26 W1 136.3(4) . . ?
As1 O26 W5 115.6(3) . . ?
As1 O26 W6 115.7(3) . . ?
W6 O27 W5 118.4(3) . . ?
W11 O28 W17 119.7(4) . . ?
W11 O28 K1 104.6(3) . . ?
W17 O28 K1 103.4(3) . . ?
W5 O29 W4 143.4(4) . . ?
W2 O30 W7 120.7(4) . . ?
W1 O31 W6 119.6(4) . . ?
W1 O32 K8 99.2(3) . 2_557 ?
W2 O32 W1 152.0(4) . . ?
W2 O32 K8 100.2(3) . 2_557 ?
W10 O33 W11 148.4(4) . . ?
W10 O33 K2 107.1(3) . . ?
W11 O33 K2 101.4(3) . . ?
W7 O34 K3 98.2(3) . 1_655 ?
W8 O34 W7 119.3(4) . . ?
W8 O34 K3 103.7(3) . 1_655 ?
W5 O35 K3 157.1(4) . . ?
W13 O36 W12 91.5(3) . . ?
W13 O36 W18 95.3(3) . . ?
W18 O36 W12 90.0(2) . . ?
As2 O36 W12 122.1(3) . . ?
As2 O36 W13 115.3(3) . . ?
As2 O36 W18 132.8(4) . . ?
W4 O37 K2 108.7(3) . . ?
W4 O37 K4 137.9(4) . 1_455 ?
K2 O37 K4 93.7(2) . 1_455 ?
W17 O38 W19 153.9(5) . . ?
W15 O39 K4 136.4(4) . 1_455 ?
W15 O39 K7 105.8(3) . . ?
K7 O39 K4 102.3(2) . 1_455 ?
W3 O40 W4 120.9(4) . . ?
W3 O40 K5 137.2(3) . . ?
W4 O40 K5 96.4(3) . . ?
W18 O41 W19 153.2(4) . . ?
W13 O42 Ce1 149.9(4) . . ?
W13 O42 K3 105.6(3) . 1_655 ?
Ce1 O42 K3 100.5(3) . 1_655 ?
W17 O43 K1 108.8(3) . . ?
W18 O43 W17 145.7(5) . . ?
W18 O43 K1 105.0(3) . . ?
W3 O44 W4 94.7(2) . . ?
W9 O44 W3 92.4(2) . . ?
W9 O44 W4 92.5(3) . . ?
As1 O44 W3 133.8(4) . . ?
As1 O44 W4 114.9(3) . . ?
As1 O44 W9 119.1(3) . . ?
W4 O45 K2 94.9(3) . . ?
W9 O45 W4 120.0(4) . . ?
W9 O45 K2 107.0(3) . . ?
W11 O46 K1 103.4(3) . . ?
W12 O46 W11 155.3(4) . . ?
W12 O46 K1 99.0(3) . . ?
W13 O47 W14 144.9(4) . . ?
W13 O47 K6 99.5(3) . 2_666 ?
W14 O47 K6 97.0(3) . 2_666 ?
W3 O48 K9 105.6(3) . 2_657 ?
W9 O48 W3 119.3(4) . . ?
W9 O48 K9 108.0(3) . 2_657 ?
W18 O49 W13 119.7(4) . . ?
W3 O50 W1 153.5(4) . . ?
W14 O51 Ce1 154.3(4) . . ?
W14 O51 K7 103.1(3) . . ?
Ce1 O51 K7 97.5(3) . . ?
W2 O52 W3 148.3(4) . . ?
W2 O52 K9 108.8(3) . 2_657 ?
W3 O52 K9 102.8(3) . 2_657 ?
W6 O53 Ce1 156.1(4) . . ?
W16 O54 W15 140.9(4) . . ?
W16 O55 K8 142.0(3) . 2_567 ?
W17 O55 W16 119.9(4) . . ?
W17 O55 K8 97.6(3) . 2_567 ?
W14 O56 W15 117.9(4) . . ?
W14 O56 K7 98.9(3) . . ?
W15 O56 K7 97.2(3) . . ?
W12 O57 W13 120.6(4) . . ?
W12 O57 K3 104.7(3) . 1_655 ?
W13 O57 K3 97.0(3) . 1_655 ?
W19 O58 W14 119.6(4) . . ?
W12 O59 W18 121.2(4) . . ?
W12 O59 K1 104.6(3) . . ?
W18 O59 K1 104.5(3) . . ?
W6 O60 K6 97.0(3) . . ?
W7 O60 W6 143.9(4) . . ?
W7 O60 K6 98.3(3) . . ?
W1 O61 W5 120.5(4) . . ?
W8 O62 K9 104.8(3) . 2_657 ?
W9 O62 W8 153.7(4) . . ?
W9 O62 K9 98.9(3) . 2_657 ?
W7 O63 Ce1 148.2(4) . . ?
W7 O63 K3 106.7(3) . 1_655 ?
Ce1 O63 K3 100.4(2) . 1_655 ?
W10 O64 W12 150.6(4) . . ?
W10 O64 K3 103.4(3) . 1_655 ?
W12 O64 K3 105.9(3) . 1_655 ?
W9 O65 K2 102.8(3) . . ?
W10 O65 W9 150.2(4) . . ?
W10 O65 K2 104.0(3) . . ?
W8 O66 W10 152.5(4) . . ?
W8 O66 K3 104.9(3) . 1_655 ?
W10 O66 K3 102.6(3) . 1_655 ?
W16 O67 K2 105.7(3) . . ?
W16 O67 K4 134.2(4) . 1_455 ?
K4 O67 K2 92.8(2) 1_455 . ?
Ce1 O68 K6 145.1(3) . 2_666 ?
C1 O68 Ce1 120.1(7) . . ?
C1 O68 K6 93.8(7) . 2_666 ?
Ce1 O69 K6 143.8(3) 2_666 2_666 ?
C1 O69 Ce1 120.7(7) . 2_666 ?
C1 O69 K6 95.5(7) . 2_666 ?
O68 C1 K6 63.9(6) . 2_666 ?
O68 C1 O69 125.2(11) . . ?
O68 C1 C1 118.7(13) . 2_666 ?
O69 C1 K6 61.5(6) . 2_666 ?
O69 C1 C1 116.1(12) . 2_666 ?
C1 C1 K6 176.8(11) 2_666 2_666 ?
Ce1 O2W K4 162.7(3) . 1_455 ?
Ce1 O2W K7 100.9(3) . . ?
K7 O2W K4 94.4(2) . 1_455 ?
Ce1 O3W K7 102.3(3) . . ?
K5 O6W K9 152.9(4) . 2_557 ?
Na1 O7W K7 94.6(7) . . ?
K2 O8W K1 169.9(5) 1_655 . ?
K4 O8W K1 86.0(4) . . ?
K4 O8W K2 85.0(4) . 1_655 ?
Na1 O10W K6 112.5(6) 2_566 . ?
Na1 O10W Na2 25.5(5) 2_566 2_566 ?
Na2 O10W K6 88.7(6) 2_566 . ?
K1 O11W K4 94.7(3) . . ?
K7 O12W K4 109.9(5) . 1_455 ?
K8 O14W K5 99.8(4) . . ?
Na1 O23W K7 90.1(8) . . ?
Na2 O23W K7 112.5(11) . . ?
O7W Na1 O10W 92.3(7) . 2_566 ?
O7W Na1 O23W 77.2(8) . . ?
O7W Na1 O24W 165.3(10) . . ?
O23W Na1 O10W 89.5(8) . 2_566 ?
O23W Na1 O24W 102.1(10) . . ?
O24W Na1 O10W 73.0(9) . 2_566 ?
O31W Na1 O7W 95.4(10) . . ?
O31W Na1 O10W 100.8(9) . 2_566 ?
O31W Na1 O23W 167.7(11) . . ?
O31W Na1 O24W 87.6(11) . . ?
K6 Na2 K7 115.1(5) 2_566 . ?
O6 Na2 K6 45.2(3) 2_566 2_566 ?
O6 Na2 K7 99.6(6) 2_566 . ?
O6 Na2 O31W 169.2(10) 2_566 . ?
O10W Na2 K6 48.4(4) 2_566 2_566 ?
O10W Na2 K7 106.1(7) 2_566 . ?
O10W Na2 O6 93.0(7) 2_566 2_566 ?
O10W Na2 O31W 78.5(8) 2_566 . ?
O23W Na2 K6 77.5(8) . 2_566 ?
O23W Na2 K7 39.6(7) . . ?
O23W Na2 O6 63.9(8) . 2_566 ?
O23W Na2 O10W 90.8(10) . 2_566 ?
O23W Na2 O31W 122.2(12) . . ?
O24W Na2 K6 77.5(12) . 2_566 ?
O24W Na2 K7 167.1(14) . . ?
O24W Na2 O6 91.0(13) . 2_566 ?
O24W Na2 O10W 80.3(12) . 2_566 ?
O24W Na2 O23W 153.0(17) . . ?
O24W Na2 O31W 81.2(13) . . ?
O31W Na2 K6 125.1(8) . 2_566 ?
O31W Na2 K7 89.2(7) . . ?
K9 O25W K9 96.6(5) . 2_657 ?
K9 O30W K1 111.0(7) 1_565 . ?
K1 O29W K9 114.2(10) . 1_565 ?
O27W O29W K1 74.8(14) 1_655 . ?
O27W O29W K9 127.4(17) 1_655 1_565 ?

loop_
_geom_bond_atom_site_label_1
_geom_bond_atom_site_label_2
_geom_bond_distance
_geom_bond_site_symmetry_2
_geom_bond_publ_flag
W1 K8 3.825(4) 2_557 ?
W1 O1 1.725(8) . ?
W1 O26 2.363(7) . ?
W1 O31 1.849(7) . ?
W1 O32 1.978(7) . ?
W1 O50 1.978(7) . ?
W1 O61 1.842(7) . ?
W2 K8 3.769(3) 2_557 ?
W2 K9 4.053(4) 2_657 ?
W2 O2 1.717(8) . ?
W2 O21 2.378(7) . ?
W2 O24 1.982(7) . ?
W2 O30 1.887(8) . ?
W2 O32 1.850(7) . ?
W2 O52 1.912(7) . ?
W3 K9 3.917(4) 2_657 ?
W3 O3 1.726(7) . ?
W3 O40 1.839(7) . ?
W3 O44 2.326(7) . ?
W3 O48 1.992(8) . ?
W3 O50 1.856(7) . ?
W3 O52 1.927(7) . ?
W4 O4 1.730(7) . ?
W4 O29 1.916(7) . ?
W4 O37 1.744(7) . ?
W4 O40 2.103(7) . ?
W4 O44 2.339(7) . ?
W4 O45 1.982(7) . ?
W5 O5 1.758(7) . ?
W5 O26 2.336(7) . ?
W5 O27 1.969(7) . ?
W5 O29 1.909(7) . ?
W5 O35 1.714(7) . ?
W5 O61 2.094(7) . ?
W6 O6 1.731(8) . ?
W6 O26 2.295(7) . ?
W6 O27 1.926(7) . ?
W6 O31 2.070(7) . ?
W6 O53 1.776(8) . ?
W6 O60 1.961(7) . ?
W7 K3 3.785(3) 1_655 ?
W7 O7 1.722(8) . ?
W7 O21 2.299(7) . ?
W7 O30 2.065(7) . ?
W7 O34 2.008(7) . ?
W7 O60 1.881(7) . ?
W7 O63 1.799(7) . ?
W8 K3 3.847(3) 1_655 ?
W8 K9 4.061(4) 2_657 ?
W8 O8 1.721(7) . ?
W8 O21 2.376(7) . ?
W8 O24 1.896(7) . ?
W8 O34 1.889(7) . ?
W8 O62 1.918(7) . ?
W8 O66 1.901(7) . ?
W9 K1 4.024(3) 2_667 ?
W9 K9 3.907(4) 2_657 ?
W9 O9 1.721(8) . ?
W9 O44 2.320(7) . ?
W9 O45 1.905(7) . ?
W9 O48 1.895(7) . ?
W9 O62 1.914(7) . ?
W9 O65 1.931(7) . ?
W10 K3 3.807(3) 1_655 ?
W10 O10 1.721(7) . ?
W10 O33 1.893(7) . ?
W10 O64 1.911(7) . ?
W10 O65 1.905(7) . ?
W10 O66 1.925(7) . ?
W10 O1W 2.316(8) . ?
W11 O11 1.726(8) . ?
W11 O23 2.351(7) . ?
W11 O25 1.888(7) . ?
W11 O28 1.880(8) . ?
W11 O33 1.953(7) . ?
W11 O46 1.927(7) . ?
W12 K3 3.869(3) 1_655 ?
W12 O12 1.708(8) . ?
W12 O36 2.436(8) . ?
W12 O46 1.899(7) . ?
W12 O57 1.900(7) . ?
W12 O59 1.878(8) . ?
W12 O64 1.912(7) . ?
W13 K3 3.728(3) 1_655 ?
W13 K6 3.771(3) 2_666 ?
W13 O13 1.731(7) . ?
W13 O36 2.272(7) . ?
W13 O42 1.773(8) . ?
W13 O47 1.895(8) . ?
W13 O49 2.065(7) . ?
W13 O57 1.985(7) . ?
W14 K6 3.735(3) 2_666 ?
W14 O14 1.728(8) . ?
W14 O20 2.298(8) . ?
W14 O47 1.946(8) . ?
W14 O51 1.768(8) . ?
W14 O56 1.942(8) . ?
W14 O58 2.078(8) . ?
W15 O15 1.724(8) . ?
W15 O20 2.329(8) . ?
W15 O22 2.086(8) . ?
W15 O39 1.747(8) . ?
W15 O54 1.933(8) . ?
W15 O56 1.956(8) . ?
W16 K5 3.689(3) 2_567 ?
W16 O16 1.737(8) . ?
W16 O23 2.272(7) . ?
W16 O25 2.009(8) . ?
W16 O54 1.905(8) . ?
W16 O55 2.095(8) . ?
W16 O67 1.737(8) . ?
W17 K8 3.694(3) 2_567 ?
W17 O17 1.733(8) . ?
W17 O23 2.319(7) . ?
W17 O28 2.008(8) . ?
W17 O38 1.860(9) . ?
W17 O43 1.940(8) . ?
W17 O55 1.839(8) . ?
W18 O18 1.731(8) . ?
W18 O36 2.343(7) . ?
W18 O41 1.843(8) . ?
W18 O43 1.924(7) . ?
W18 O49 1.878(8) . ?
W18 O59 2.002(8) . ?
W19 O19 1.729(8) . ?
W19 O20 2.390(8) . ?
W19 O22 1.837(8) . ?
W19 O38 1.967(8) . ?
W19 O41 1.988(8) . ?
W19 O58 1.842(8) . ?
Ce1 K3 4.105(3) 1_655 ?
Ce1 O42 2.497(7) . ?
Ce1 O51 2.475(8) . ?
Ce1 O53 2.452(8) . ?
Ce1 O63 2.482(8) . ?
Ce1 O68 2.535(8) . ?
Ce1 O69 2.522(8) 2_666 ?
Ce1 O2W 2.501(8) . ?
Ce1 O3W 2.580(8) . ?
As1 O21 1.791(7) . ?
As1 O26 1.812(7) . ?
As1 O44 1.799(7) . ?
As2 O20 1.796(8) . ?
As2 O23 1.806(7) . ?
As2 O36 1.797(7) . ?
K1 O9 2.702(8) 2_667 ?
K1 O28 2.957(9) . ?
K1 O43 2.861(9) . ?
K1 O46 2.955(8) . ?
K1 O59 2.813(8) . ?
K1 O8W 3.216(15) . ?
K1 O11W 2.769(10) . ?
K1 O27W 2.73(2) 1_655 ?
K1 O30W 3.35(2) . ?
K1 O29W 2.67(3) . ?
K2 K2 4.854(5) 2_567 ?
K2 K4 4.044(4) 1_455 ?
K2 K5 4.407(4) 2_567 ?
K2 O4 3.008(8) 2_567 ?
K2 O25 2.885(7) . ?
K2 O33 2.988(7) . ?
K2 O37 2.758(8) . ?
K2 O45 2.966(7) . ?
K2 O65 3.062(8) . ?
K2 O67 2.806(8) . ?
K2 O8W 3.144(15) 1_455 ?
K2 O9W 2.734(10) . ?
K3 O34 2.935(8) 1_455 ?
K3 O35 2.654(8) . ?
K3 O42 2.836(8) 1_455 ?
K3 O57 2.923(8) 1_455 ?
K3 O63 2.852(7) 1_455 ?
K3 O64 2.880(7) 1_455 ?
K3 O66 2.891(7) 1_455 ?
K3 O28W 2.98(2) 2_566 ?
K4 K7 4.644(5) 1_655 ?
K4 O5 2.981(8) 1_655 ?
K4 O12 2.926(8) . ?
K4 O37 2.785(8) 1_655 ?
K4 O39 3.003(8) 1_655 ?
K4 O67 2.779(8) 1_655 ?
K4 O2W 3.407(8) 1_655 ?
K4 O8W 2.832(15) . ?
K4 O11W 2.854(10) . ?
K4 O12W 3.015(17) 1_655 ?
K5 O4 2.902(8) . ?
K5 O16 2.987(9) 2_567 ?
K5 O25 2.787(8) 2_567 ?
K5 O40 2.836(8) . ?
K5 O4W 2.763(9) . ?
K5 O5W 2.804(9) . ?
K5 O6W 2.907(11) . ?
K5 O14W 2.873(12) . ?
K6 O6 2.914(9) . ?
K6 O7 2.966(8) . ?
K6 O13 2.953(8) 2_666 ?
K6 O14 2.876(9) 2_666 ?
K6 O47 2.961(8) 2_666 ?
K6 O60 2.999(8) . ?
K6 O68 2.933(9) 2_666 ?
K6 O69 2.878(8) 2_666 ?
K6 O10W 3.073(14) . ?
K6 Na2 4.10(2) 2_566 ?
K7 O39 2.959(9) . ?
K7 O51 3.054(9) . ?
K7 O56 3.048(9) . ?
K7 O2W 2.904(9) . ?
K7 O3W 2.777(10) . ?
K7 O7W 2.713(16) . ?
K7 O12W 2.650(16) . ?
K7 O23W 2.84(2) . ?
K7 Na2 4.11(2) . ?
K8 K9 4.764(6) 2_557 ?
K8 O1 2.975(9) 2_557 ?
K8 O2 2.972(9) 2_557 ?
K8 O17 2.868(10) 2_567 ?
K8 O32 2.974(8) 2_557 ?
K8 O55 2.970(8) 2_567 ?
K8 O14W 2.658(12) . ?
K8 O16W 2.769(12) . ?
K8 O22W 3.030(14) 2_567 ?
K9 O2 2.895(9) . ?
K9 O24 3.126(9) 2_657 ?
K9 O48 2.881(8) 2_657 ?
K9 O52 3.010(8) 2_657 ?
K9 O62 3.122(8) 2_657 ?
K9 O6W 3.078(11) 2_557 ?
K9 O25W 2.704(16) . ?
K9 O25W 2.956(16) 2_657 ?
K9 O30W 2.75(2) 1_545 ?
K9 O29W 3.32(3) 1_545 ?
O6 Na2 2.95(2) 2_566 ?
O68 C1 1.242(14) . ?
O69 C1 1.279(14) . ?
C1 C1 1.52(2) 2_666 ?
O7W Na1 2.30(2) . ?
O10W Na1 2.61(2) 2_566 ?
O10W Na2 2.79(3) 2_566 ?
O13W O21W 1.254(19) 2_676 ?
O23W Na1 2.36(3) . ?
O23W Na2 2.08(3) . ?
Na1 O24W 2.60(4) . ?
Na1 O31W 2.13(3) . ?
Na2 O24W 1.89(4) . ?
Na2 O31W 3.00(3) . ?
O27W O29W 1.62(4) 1_455 ?

loop_
_smtbx_masks_void_nr
_smtbx_masks_void_average_x
_smtbx_masks_void_average_y
_smtbx_masks_void_average_z
_smtbx_masks_void_volume
_smtbx_masks_void_count_electrons
_smtbx_masks_void_content
1 0.000 0.000 0.500 176.4 66.5 ?
2 0.000 0.500 0.500 84.9 20.4 ?
